data_4500860
loop_
_publ_author_name
'O&#x2019;Brien, Zachary J.'
'Natarajan, Arunkumar'
'Khan, Saeed'
'Garcia-Garibay, Miguel A.'

_publ_section_title
;
 Synthesis and Solid-State Rotational Dynamics of Molecular Gyroscopes
 with a Robust and Low Density Structure Built with a Phenylene Rotator
 and a Tri(meta-terphenyl)methyl Stator
;
_journal_issue 6
_journal_name_full 'Crystal Growth &amp; Design'
_journal_page_first 2654
_journal_paper_doi 10.1021/cg200373g
_journal_volume 11
_journal_year 2011
_chemical_formula_moiety 'C120 H82, 2(C4 H8 O2)'
_chemical_formula_sum 'C128 H98 O4'
_chemical_formula_weight 1700.06
_chemical_name_systematic
; 
 ? 
;
_space_group_IT_number 2
_symmetry_cell_setting triclinic
_symmetry_space_group_name_Hall '-P 1'
_symmetry_space_group_name_H-M 'P -1'
_atom_sites_solution_hydrogens geom
_atom_sites_solution_primary direct
_atom_sites_solution_secondary difmap
_audit_creation_method SHELXL-97
_cell_angle_alpha 106.694(2)
_cell_angle_beta 92.651(2)
_cell_angle_gamma 104.983(1)
_cell_formula_units_Z 2
_cell_length_a 11.226(2)
_cell_length_b 21.458(4)
_cell_length_c 22.428(4)
_cell_measurement_reflns_used 6727
_cell_measurement_temperature 100(2)
_cell_measurement_theta_max 27.51
_cell_measurement_theta_min 3.74
_cell_volume 4956.4(16)
_computing_cell_refinement 'Bruker SMART'
_computing_data_collection 'Bruker SMART'
_computing_data_reduction 'Bruker SAINT'
_computing_molecular_graphics 'Bruker SHELXTL'
_computing_publication_material 'Bruker SHELXTL'
_computing_structure_refinement 'SHELXL-97 (Sheldrick, 1997)'
_computing_structure_solution 'SHELXS-97 (Sheldrick, 1990)'
_diffrn_ambient_temperature 100(2)
_diffrn_measured_fraction_theta_full 0.982
_diffrn_measured_fraction_theta_max 0.970
_diffrn_measurement_device_type 'CCD area detector'
_diffrn_measurement_method 'phi and omega scans'
_diffrn_radiation_monochromator graphite
_diffrn_radiation_source 'fine-focus sealed tube'
_diffrn_radiation_type MoK\a
_diffrn_radiation_wavelength 0.71073
_diffrn_reflns_av_R_equivalents 0.0440
_diffrn_reflns_av_sigmaI/netI 0.0797
_diffrn_reflns_limit_h_max 14
_diffrn_reflns_limit_h_min -14
_diffrn_reflns_limit_k_max 28
_diffrn_reflns_limit_k_min -28
_diffrn_reflns_limit_l_max 29
_diffrn_reflns_limit_l_min -29
_diffrn_reflns_number 43056
_diffrn_reflns_theta_full 26.50
_diffrn_reflns_theta_max 27.79
_diffrn_reflns_theta_min 3.74
_exptl_absorpt_coefficient_mu 0.067
_exptl_absorpt_correction_T_max 0.9933
_exptl_absorpt_correction_T_min 0.9108
_exptl_absorpt_correction_type multi-scan
_exptl_absorpt_process_details 'Sadabs (Bruker)'
_exptl_crystal_colour colorless
_exptl_crystal_density_diffrn 1.139
_exptl_crystal_density_method 'not measured'
_exptl_crystal_description prism
_exptl_crystal_F_000 1796
_exptl_crystal_size_max 0.30
_exptl_crystal_size_mid 0.10
_exptl_crystal_size_min 0.10
_refine_diff_density_max 0.453
_refine_diff_density_min -0.399
_refine_diff_density_rms 0.051
_refine_ls_extinction_method none
_refine_ls_goodness_of_fit_ref 1.016
_refine_ls_hydrogen_treatment constr
_refine_ls_matrix_type full
_refine_ls_number_parameters 1420
_refine_ls_number_reflns 22754
_refine_ls_number_restraints 738
_refine_ls_restrained_S_all 1.020
_refine_ls_R_factor_all 0.1172
_refine_ls_R_factor_gt 0.0636
_refine_ls_shift/su_max 0.008
_refine_ls_shift/su_mean 0.000
_refine_ls_structure_factor_coef Fsqd
_refine_ls_weighting_details 'calc w=1/[\s^2^(Fo^2^)+(0.0781P)^2^+0.8399P] where P=(Fo^2^+2Fc^2^)/3'
_refine_ls_weighting_scheme calc
_refine_ls_wR_factor_gt 0.1454
_refine_ls_wR_factor_ref 0.1724
_reflns_number_gt 13637
_reflns_number_total 22754
_reflns_threshold_expression >2sigma(I)
_cod_data_source_file cg200373g_si_002.cif
_cod_data_source_block gg1907s
_cod_depositor_comments
;
The following automatic conversions were performed:

'_symmetry_cell_setting' value 'Triclinic' changed to 'triclinic'
according to /home/saulius/struct/CIF-dictionaries/cif_core.dic
dictionary named 'cif_core.dic' version 2.4.1 from 2010-06-29.

Automatic conversion script
Id: cif_fix_values 1715 2011-07-08 13:25:40Z adriana 
;
_cod_database_code 4500860

loop_
_symmetry_equiv_pos_as_xyz
'x, y, z'
'-x, -y, -z'

loop_
_atom_site_label
_atom_site_type_symbol
_atom_site_fract_x
_atom_site_fract_y
_atom_site_fract_z
_atom_site_U_iso_or_equiv
_atom_site_adp_type
_atom_site_occupancy
_atom_site_symmetry_multiplicity
_atom_site_calc_flag
_atom_site_refinement_flags
_atom_site_disorder_assembly
_atom_site_disorder_group
C1S C 0.4524(4) 0.7006(2) 0.1782(2) 0.0605(12) Uani 0.813(6) 1 d PDU A 1
H1S1 H 0.4754 0.7151 0.1417 0.073 Uiso 0.813(6) 1 calc PR A 1
H1S2 H 0.5277 0.7025 0.2034 0.073 Uiso 0.813(6) 1 calc PR A 1
H1S3 H 0.4090 0.7307 0.2037 0.073 Uiso 0.813(6) 1 calc PR A 1
C2S C 0.3659(3) 0.6269(2) 0.15583(18) 0.0435(10) Uani 0.813(6) 1 d PDU A 1
O1S O 0.2626(2) 0.61231(19) 0.13177(13) 0.0578(11) Uani 0.813(6) 1 d PU A 1
O2S O 0.4256(3) 0.58433(15) 0.16706(16) 0.0478(8) Uani 0.813(6) 1 d PDU A 1
C3S C 0.3538(4) 0.5138(2) 0.1432(2) 0.0577(11) Uani 0.813(6) 1 d PDU A 1
H3S1 H 0.3287 0.5006 0.0974 0.069 Uiso 0.813(6) 1 calc PR A 1
H3S2 H 0.2780 0.5057 0.1640 0.069 Uiso 0.813(6) 1 calc PR A 1
C4S C 0.4398(5) 0.4727(2) 0.1579(2) 0.0668(14) Uani 0.813(6) 1 d PDU A 1
H4S1 H 0.3949 0.4242 0.1434 0.080 Uiso 0.813(6) 1 calc PR A 1
H4S2 H 0.4655 0.4872 0.2032 0.080 Uiso 0.813(6) 1 calc PR A 1
H4S3 H 0.5136 0.4806 0.1363 0.080 Uiso 0.813(6) 1 calc PR A 1
C1SA C 0.396(3) 0.6622(12) 0.1739(13) 0.077(6) Uani 0.187(6) 1 d PDU A 2
H1S4 H 0.4637 0.6722 0.2073 0.092 Uiso 0.187(6) 1 calc PR A 2
H1S5 H 0.3307 0.6822 0.1912 0.092 Uiso 0.187(6) 1 calc PR A 2
H1S6 H 0.4277 0.6813 0.1411 0.092 Uiso 0.187(6) 1 calc PR A 2
C2SA C 0.341(2) 0.5842(12) 0.1453(12) 0.093(5) Uani 0.187(6) 1 d PDU A 2
O1SA O 0.2571(14) 0.5552(11) 0.1055(8) 0.099(5) Uani 0.187(6) 1 d PU A 2
O2SA O 0.422(2) 0.5548(10) 0.1658(11) 0.092(5) Uani 0.187(6) 1 d PDU A 2
C3SA C 0.398(2) 0.4862(11) 0.1401(13) 0.086(5) Uani 0.187(6) 1 d PDU A 2
H3S3 H 0.3965 0.4740 0.0939 0.104 Uiso 0.187(6) 1 calc PR A 2
H3S4 H 0.3169 0.4626 0.1496 0.104 Uiso 0.187(6) 1 calc PR A 2
C4SA C 0.504(2) 0.4650(12) 0.1690(14) 0.106(7) Uani 0.187(6) 1 d PDU A 2
H4S4 H 0.4833 0.4154 0.1560 0.127 Uiso 0.187(6) 1 calc PR A 2
H4S5 H 0.5125 0.4829 0.2149 0.127 Uiso 0.187(6) 1 calc PR A 2
H4S6 H 0.5822 0.4834 0.1543 0.127 Uiso 0.187(6) 1 calc PR A 2
C1 C -0.27463(18) 0.10539(10) 0.04666(9) 0.0233(4) Uani 1 1 d U . .
C2 C -0.18210(18) 0.15149(10) 0.06723(9) 0.0204(4) Uani 1 1 d U . .
C3 C -0.06690(17) 0.20869(10) 0.08870(9) 0.0181(4) Uani 1 1 d U . .
C4 C -0.07904(17) 0.25939(10) 0.05317(9) 0.0183(4) Uani 1 1 d U . .
C5 C 0.01359(17) 0.28380(10) 0.02010(9) 0.0196(4) Uani 1 1 d U . .
H5 H 0.0892 0.2719 0.0215 0.023 Uiso 1 1 calc R . .
C6 C -0.00260(17) 0.32579(10) -0.01533(9) 0.0198(4) Uani 1 1 d U . .
C7 C -0.11307(17) 0.34404(10) -0.01598(9) 0.0201(4) Uani 1 1 d U . .
H7 H -0.1241 0.3732 -0.0393 0.024 Uiso 1 1 calc R . .
C8 C -0.20798(17) 0.32015(10) 0.01713(9) 0.0197(4) Uani 1 1 d U . .
C9 C -0.18935(17) 0.27807(10) 0.05167(9) 0.0196(4) Uani 1 1 d U . .
H9 H -0.2528 0.2618 0.0746 0.024 Uiso 1 1 calc R . .
C10 C -0.32912(18) 0.33634(10) 0.01235(9) 0.0220(4) Uani 1 1 d U . .
C11 C -0.3331(2) 0.39867(11) 0.00678(10) 0.0286(5) Uani 1 1 d U . .
H11 H -0.2577 0.4318 0.0077 0.034 Uiso 1 1 calc R . .
C12 C -0.4455(2) 0.41323(12) -0.00008(11) 0.0346(5) Uani 1 1 d U . .
H12 H -0.4459 0.4562 -0.0037 0.041 Uiso 1 1 calc R . .
C13 C -0.5562(2) 0.36619(12) -0.00168(11) 0.0333(5) Uani 1 1 d U . .
H13 H -0.6329 0.3763 -0.0067 0.040 Uiso 1 1 calc R . .
C14 C -0.5546(2) 0.30393(13) 0.00407(11) 0.0353(6) Uani 1 1 d U . .
H14 H -0.6305 0.2711 0.0031 0.042 Uiso 1 1 calc R . .
C15 C -0.44180(19) 0.28936(12) 0.01130(11) 0.0300(5) Uani 1 1 d U . .
H15 H -0.4417 0.2466 0.0156 0.036 Uiso 1 1 calc R . .
C16 C 0.09163(17) 0.34380(10) -0.05666(9) 0.0203(4) Uani 1 1 d U . .
C17 C 0.13610(18) 0.29299(11) -0.09480(10) 0.0243(5) Uani 1 1 d U . .
H17 H 0.1084 0.2480 -0.0927 0.029 Uiso 1 1 calc R . .
C18 C 0.22015(19) 0.30766(12) -0.13558(10) 0.0292(5) Uani 1 1 d U . .
H18 H 0.2488 0.2726 -0.1617 0.035 Uiso 1 1 calc R . .
C19 C 0.2626(2) 0.37331(12) -0.13840(10) 0.0308(5) Uani 1 1 d U . .
H19 H 0.3215 0.3834 -0.1658 0.037 Uiso 1 1 calc R . .
C20 C 0.21892(19) 0.42409(12) -0.10118(10) 0.0295(5) Uani 1 1 d U . .
H20 H 0.2472 0.4690 -0.1034 0.035 Uiso 1 1 calc R . .
C21 C 0.13346(19) 0.40940(11) -0.06038(10) 0.0252(5) Uani 1 1 d U . .
H21 H 0.1036 0.4444 -0.0350 0.030 Uiso 1 1 calc R . .
C22 C 0.04467(18) 0.18058(10) 0.06963(9) 0.0189(4) Uani 1 1 d U . .
C23 C 0.16022(17) 0.20620(10) 0.10607(9) 0.0208(4) Uani 1 1 d U . .
H23 H 0.1704 0.2391 0.1461 0.025 Uiso 1 1 calc R . .
C24 C 0.26227(19) 0.18408(11) 0.08454(10) 0.0249(5) Uani 1 1 d U . .
C25 C 0.2461(2) 0.13582(11) 0.02576(10) 0.0278(5) Uani 1 1 d U . .
H25 H 0.3148 0.1210 0.0106 0.033 Uiso 1 1 calc R . .
C26 C 0.1300(2) 0.10892(11) -0.01126(10) 0.0271(5) Uani 1 1 d U . .
C27 C 0.03064(19) 0.13149(10) 0.01144(9) 0.0229(4) Uani 1 1 d U . .
H27 H -0.0487 0.1131 -0.0132 0.027 Uiso 1 1 calc R . .
C28 C 0.1123(2) 0.05851(12) -0.07496(10) 0.0334(5) Uani 1 1 d U . .
C29 C 0.1957(3) 0.06953(15) -0.11788(12) 0.0469(7) Uani 1 1 d U . .
H29 H 0.2663 0.1083 -0.1058 0.056 Uiso 1 1 calc R . .
C30 C 0.1757(3) 0.02419(19) -0.17763(13) 0.0629(9) Uani 1 1 d U . .
H30 H 0.2322 0.0323 -0.2067 0.075 Uiso 1 1 calc R . .
C31 C 0.0752(4) -0.03256(17) -0.19562(13) 0.0657(10) Uani 1 1 d U . .
H31 H 0.0622 -0.0634 -0.2369 0.079 Uiso 1 1 calc R . .
C32 C -0.0071(3) -0.04475(14) -0.15349(13) 0.0600(9) Uani 1 1 d U . .
H32 H -0.0762 -0.0843 -0.1657 0.072 Uiso 1 1 calc R . .
C33 C 0.0114(3) 0.00078(12) -0.09345(11) 0.0434(6) Uani 1 1 d U . .
H33 H -0.0456 -0.0076 -0.0647 0.052 Uiso 1 1 calc R . .
C34 C 0.38641(19) 0.21302(12) 0.12337(11) 0.0297(5) Uani 1 1 d U . .
C35 C 0.4667(2) 0.17308(13) 0.12424(11) 0.0354(6) Uani 1 1 d U . .
H35 H 0.4416 0.1265 0.0999 0.042 Uiso 1 1 calc R . .
C36 C 0.5828(2) 0.20086(15) 0.16030(12) 0.0433(7) Uani 1 1 d U . .
H36 H 0.6360 0.1731 0.1610 0.052 Uiso 1 1 calc R . .
C37 C 0.6207(2) 0.26812(16) 0.19478(14) 0.0539(8) Uani 1 1 d U . .
H37 H 0.7002 0.2870 0.2193 0.065 Uiso 1 1 calc R . .
C38 C 0.5433(2) 0.30848(16) 0.19392(15) 0.0590(8) Uani 1 1 d U . .
H38 H 0.5700 0.3553 0.2175 0.071 Uiso 1 1 calc R . .
C39 C 0.4263(2) 0.28102(13) 0.15872(13) 0.0422(6) Uani 1 1 d U . .
H39 H 0.3732 0.3091 0.1589 0.051 Uiso 1 1 calc R . .
C40 C -0.05529(17) 0.24152(10) 0.16075(9) 0.0181(4) Uani 1 1 d U . .
C41 C -0.10317(17) 0.20121(10) 0.19754(9) 0.0190(4) Uani 1 1 d U . .
H41 H -0.1446 0.1545 0.1780 0.023 Uiso 1 1 calc R . .
C42 C -0.09158(18) 0.22812(10) 0.26271(9) 0.0216(4) Uani 1 1 d U . .
C43 C -0.03059(18) 0.29671(10) 0.29059(9) 0.0225(4) Uani 1 1 d U . .
H43 H -0.0238 0.3158 0.3349 0.027 Uiso 1 1 calc R . .
C44 C 0.02071(17) 0.33797(10) 0.25497(9) 0.0208(4) Uani 1 1 d U . .
C45 C 0.00705(17) 0.30955(10) 0.18968(9) 0.0201(4) Uani 1 1 d U . .
H45 H 0.0409 0.3372 0.1648 0.024 Uiso 1 1 calc R . .
C46 C -0.2514(2) 0.13318(12) 0.28369(11) 0.0360(6) Uani 1 1 d U . .
H46 H -0.3045 0.1297 0.2480 0.043 Uiso 1 1 calc R . .
C47 C -0.2876(3) 0.08826(13) 0.31779(12) 0.0455(7) Uani 1 1 d U . .
H47 H -0.3658 0.0546 0.3057 0.055 Uiso 1 1 calc R . .
C48 C -0.2104(3) 0.09240(14) 0.36914(12) 0.0502(7) Uani 1 1 d U . .
H48 H -0.2337 0.0603 0.3912 0.060 Uiso 1 1 calc R . .
C49 C -0.0985(3) 0.14334(14) 0.38877(12) 0.0459(7) Uani 1 1 d U . .
H49 H -0.0467 0.1470 0.4250 0.055 Uiso 1 1 calc R . .
C50 C -0.0628(2) 0.18867(12) 0.35542(10) 0.0340(5) Uani 1 1 d U . .
H50 H 0.0133 0.2238 0.3693 0.041 Uiso 1 1 calc R . .
C51 C -0.1375(2) 0.18333(11) 0.30149(10) 0.0254(5) Uani 1 1 d U . .
C52 C 0.09059(19) 0.41001(11) 0.28764(10) 0.0242(5) Uani 1 1 d U . .
C53 C 0.0458(2) 0.44896(11) 0.33785(10) 0.0269(5) Uani 1 1 d U . .
H53 H -0.0327 0.4300 0.3493 0.032 Uiso 1 1 calc R . .
C54 C 0.1135(2) 0.51474(11) 0.37130(10) 0.0313(5) Uani 1 1 d U . .
H54 H 0.0813 0.5404 0.4053 0.038 Uiso 1 1 calc R . .
C55 C 0.2272(2) 0.54311(12) 0.35537(12) 0.0403(6) Uani 1 1 d U . .
H55 H 0.2743 0.5880 0.3787 0.048 Uiso 1 1 calc R . .
C56 C 0.2724(2) 0.50568(13) 0.30502(13) 0.0490(7) Uani 1 1 d U . .
H56 H 0.3500 0.5254 0.2933 0.059 Uiso 1 1 calc R . .
C57 C 0.2051(2) 0.43982(12) 0.27176(12) 0.0395(6) Uani 1 1 d U . .
H57 H 0.2376 0.4146 0.2376 0.047 Uiso 1 1 calc R . .
C58 C -0.38812(18) 0.05174(10) 0.02279(9) 0.0222(4) Uani 1 1 d U . .
C59 C -0.4617(2) 0.04714(11) -0.03100(10) 0.0308(5) Uani 1 1 d U . .
H59 H -0.4353 0.0794 -0.0526 0.037 Uiso 1 1 calc R . .
C60 C -0.4277(2) 0.00359(11) 0.05342(11) 0.0296(5) Uani 1 1 d U . .
H60 H -0.3785 0.0056 0.0899 0.036 Uiso 1 1 calc R . .
C61 C 0.92707(18) 0.12081(10) 0.54145(9) 0.0214(4) Uani 1 1 d U . .
C62 C 0.88788(17) 0.16891(10) 0.55798(9) 0.0193(4) Uani 1 1 d U . .
C63 C 0.83382(17) 0.22657(10) 0.57748(9) 0.0189(4) Uani 1 1 d U . .
C64 C 0.88389(17) 0.27553(10) 0.53979(9) 0.0188(4) Uani 1 1 d U . .
C65 C 0.80596(18) 0.29881(10) 0.50719(9) 0.0210(4) Uani 1 1 d U B .
H65 H 0.7185 0.2836 0.5069 0.025 Uiso 1 1 calc R . .
C66 C 0.85488(18) 0.34448(10) 0.47472(9) 0.0219(4) Uani 1 1 d U . .
C67 C 0.98317(18) 0.36708(10) 0.47641(9) 0.0225(4) Uani 1 1 d U B .
H67 H 1.0169 0.3997 0.4561 0.027 Uiso 1 1 calc R . .
C68 C 1.06350(19) 0.34295(11) 0.50720(10) 0.0274(5) Uani 1 1 d U . .
C69 C 1.01200(18) 0.29690(11) 0.53851(10) 0.0247(5) Uani 1 1 d U B .
H69 H 1.0653 0.2797 0.5594 0.030 Uiso 1 1 calc R . .
C82 C 0.69025(18) 0.19769(10) 0.56272(9) 0.0212(4) Uani 1 1 d U . .
C83 C 0.61113(19) 0.22667(11) 0.60001(10) 0.0259(5) Uani 1 1 d U B .
H83 H 0.6452 0.2635 0.6373 0.031 Uiso 1 1 calc R . .
C84 C 0.4819(2) 0.20241(15) 0.58344(11) 0.0400(6) Uani 1 1 d U . .
C85 C 0.4347(2) 0.14808(16) 0.52870(11) 0.0493(8) Uani 1 1 d U B .
H85 H 0.3472 0.1315 0.5166 0.059 Uiso 1 1 calc R . .
C86 C 0.5120(2) 0.11744(14) 0.49129(10) 0.0388(6) Uani 1 1 d U . .
C87 C 0.64016(19) 0.14329(11) 0.50904(10) 0.0254(5) Uani 1 1 d U B .
H87 H 0.6943 0.1232 0.4838 0.031 Uiso 1 1 calc R . .
C70 C 0.7741(7) 0.3624(5) 0.4315(3) 0.0252(18) Uani 0.501(7) 1 d PGU B 1
C71 C 0.7892(8) 0.4297(4) 0.4345(4) 0.0307(19) Uani 0.501(7) 1 d PGU B 1
H71 H 0.8525 0.4648 0.4639 0.037 Uiso 0.501(7) 1 calc PR B 1
C72 C 0.7117(8) 0.4454(3) 0.3945(4) 0.0358(18) Uani 0.501(7) 1 d PGU B 1
H72 H 0.7221 0.4914 0.3965 0.043 Uiso 0.501(7) 1 calc PR B 1
C73 C 0.6192(6) 0.3940(3) 0.3514(3) 0.0401(17) Uani 0.501(7) 1 d PGU B 1
H73 H 0.5662 0.4048 0.3241 0.048 Uiso 0.501(7) 1 calc PR B 1
C74 C 0.6041(5) 0.3267(3) 0.3485(3) 0.0416(16) Uani 0.501(7) 1 d PGU B 1
H74 H 0.5408 0.2916 0.3191 0.050 Uiso 0.501(7) 1 calc PR B 1
C75 C 0.6816(6) 0.3110(3) 0.3885(3) 0.0313(16) Uani 0.501(7) 1 d PGU B 1
H75 H 0.6712 0.2650 0.3864 0.038 Uiso 0.501(7) 1 calc PR B 1
C76 C 1.1984(2) 0.3555(3) 0.4949(2) 0.0236(13) Uani 0.501(7) 1 d PGU B 1
C77 C 1.2839(3) 0.3507(3) 0.5391(2) 0.0336(15) Uani 0.501(7) 1 d PGU B 1
H77 H 1.2563 0.3360 0.5734 0.040 Uiso 0.501(7) 1 calc PR B 1
C78 C 1.4099(3) 0.3676(3) 0.5329(2) 0.0408(16) Uani 0.501(7) 1 d PGU B 1
H78 H 1.4683 0.3644 0.5630 0.049 Uiso 0.501(7) 1 calc PR B 1
C79 C 1.4503(2) 0.3891(3) 0.4826(2) 0.0394(15) Uani 0.501(7) 1 d PGU B 1
H79 H 1.5364 0.4006 0.4783 0.047 Uiso 0.501(7) 1 calc PR B 1
C80 C 1.3648(3) 0.3939(3) 0.4384(2) 0.0406(15) Uani 0.501(7) 1 d PGU B 1
H80 H 1.3924 0.4086 0.4040 0.049 Uiso 0.501(7) 1 calc PR B 1
C81 C 1.2388(3) 0.3770(3) 0.4446(2) 0.0348(15) Uani 0.501(7) 1 d PGU B 1
H81 H 1.1804 0.3803 0.4144 0.042 Uiso 0.501(7) 1 calc PR B 1
C88 C 0.4017(8) 0.2438(4) 0.6270(5) 0.0291(19) Uani 0.501(7) 1 d PGU B 1
C89 C 0.4441(7) 0.3116(4) 0.6635(6) 0.0317(18) Uani 0.501(7) 1 d PGU B 1
H89 H 0.5272 0.3371 0.6638 0.038 Uiso 0.501(7) 1 calc PR B 1
C90 C 0.3651(8) 0.3419(3) 0.6997(5) 0.0414(18) Uani 0.501(7) 1 d PGU B 1
H90 H 0.3940 0.3882 0.7247 0.050 Uiso 0.501(7) 1 calc PR B 1
C91 C 0.2436(7) 0.3045(3) 0.6993(5) 0.042(2) Uani 0.501(7) 1 d PGU B 1
H91 H 0.1896 0.3253 0.7240 0.050 Uiso 0.501(7) 1 calc PR B 1
C92 C 0.2012(6) 0.2368(3) 0.6628(5) 0.0403(19) Uani 0.501(7) 1 d PGU B 1
H92 H 0.1182 0.2113 0.6625 0.048 Uiso 0.501(7) 1 calc PR B 1
C93 C 0.2803(8) 0.2065(3) 0.6266(5) 0.0370(18) Uani 0.501(7) 1 d PGU B 1
H93 H 0.2513 0.1602 0.6016 0.044 Uiso 0.501(7) 1 calc PR B 1
C94 C 0.4707(8) 0.0489(4) 0.4329(3) 0.032(2) Uani 0.501(7) 1 d PGU B 1
C95 C 0.5289(7) -0.0025(4) 0.4214(3) 0.0340(18) Uani 0.501(7) 1 d PGU B 1
H95 H 0.5952 0.0001 0.4507 0.041 Uiso 0.501(7) 1 calc PR B 1
C96 C 0.4902(6) -0.0575(3) 0.3669(3) 0.0420(17) Uani 0.501(7) 1 d PGU B 1
H96 H 0.5300 -0.0926 0.3590 0.050 Uiso 0.501(7) 1 calc PR B 1
C97 C 0.3932(6) -0.0612(3) 0.3240(3) 0.048(2) Uani 0.501(7) 1 d PGU B 1
H97 H 0.3668 -0.0988 0.2867 0.058 Uiso 0.501(7) 1 calc PR B 1
C98 C 0.3350(6) -0.0098(4) 0.3355(3) 0.045(2) Uani 0.501(7) 1 d PGU B 1
H98 H 0.2687 -0.0124 0.3062 0.054 Uiso 0.501(7) 1 calc PR B 1
C99 C 0.3737(7) 0.0452(3) 0.3900(4) 0.0386(17) Uani 0.501(7) 1 d PGU B 1
H99 H 0.3339 0.0803 0.3979 0.046 Uiso 0.501(7) 1 calc PR B 1
C9S C 0.3802(10) 0.0564(4) 0.2001(5) 0.119(3) Uani 0.463(4) 1 d PDU C 1
H9S1 H 0.2934 0.0287 0.1875 0.143 Uiso 0.463(4) 1 calc PR C 1
H9S2 H 0.4296 0.0300 0.2133 0.143 Uiso 0.463(4) 1 calc PR C 1
H9S3 H 0.4131 0.0698 0.1645 0.143 Uiso 0.463(4) 1 calc PR C 1
C10S C 0.3871(10) 0.1207(5) 0.2554(4) 0.104(3) Uani 0.463(4) 1 d PDU C 1
O5S O 0.4787(8) 0.1676(4) 0.2807(4) 0.144(3) Uani 0.463(4) 1 d PU C 1
O6S O 0.2746(7) 0.1249(4) 0.2684(4) 0.118(3) Uani 0.463(4) 1 d PDU C 1
C11S C 0.2571(14) 0.1795(6) 0.3116(6) 0.118(3) Uani 0.463(4) 1 d PDU C 1
H11A H 0.3269 0.1975 0.3462 0.141 Uiso 0.463(4) 1 calc PR C 1
H11B H 0.1796 0.1649 0.3295 0.141 Uiso 0.463(4) 1 calc PR C 1
C12S C 0.2484(8) 0.2371(5) 0.2843(4) 0.086(3) Uani 0.463(4) 1 d PDU C 1
H12A H 0.2315 0.2741 0.3170 0.103 Uiso 0.463(4) 1 calc PR C 1
H12B H 0.1810 0.2194 0.2492 0.103 Uiso 0.463(4) 1 calc PR C 1
H12C H 0.3273 0.2543 0.2694 0.103 Uiso 0.463(4) 1 calc PR C 1
C70A C 0.7673(7) 0.3719(4) 0.4424(4) 0.0242(18) Uani 0.499(7) 1 d PGU B 2
C71A C 0.8007(8) 0.4401(4) 0.4465(4) 0.0302(17) Uani 0.499(7) 1 d PGU B 2
H71A H 0.8743 0.4703 0.4724 0.036 Uiso 0.499(7) 1 calc PR B 2
C72A C 0.7265(9) 0.4643(3) 0.4125(4) 0.0385(19) Uani 0.499(7) 1 d PGU B 2
H72A H 0.7494 0.5110 0.4153 0.046 Uiso 0.499(7) 1 calc PR B 2
C73A C 0.6189(7) 0.4202(3) 0.3746(3) 0.0392(17) Uani 0.499(7) 1 d PGU B 2
H73A H 0.5681 0.4367 0.3514 0.047 Uiso 0.499(7) 1 calc PR B 2
C74A C 0.5854(5) 0.3519(3) 0.3705(3) 0.0434(17) Uani 0.499(7) 1 d PGU B 2
H74A H 0.5119 0.3217 0.3446 0.052 Uiso 0.499(7) 1 calc PR B 2
C75A C 0.6596(6) 0.3277(3) 0.4044(3) 0.0327(17) Uani 0.499(7) 1 d PGU B 2
H75A H 0.6368 0.2810 0.4017 0.039 Uiso 0.499(7) 1 calc PR B 2
C76A C 1.2052(2) 0.3760(2) 0.5161(2) 0.0278(14) Uani 0.499(7) 1 d PGU B 2
C77A C 1.2836(3) 0.3777(3) 0.5667(2) 0.0366(15) Uani 0.499(7) 1 d PGU B 2
H77A H 1.2499 0.3600 0.5985 0.044 Uiso 0.499(7) 1 calc PR B 2
C78A C 1.4113(3) 0.4053(2) 0.5708(3) 0.0512(19) Uani 0.499(7) 1 d PGU B 2
H78A H 1.4649 0.4064 0.6054 0.061 Uiso 0.499(7) 1 calc PR B 2
C79A C 1.4606(2) 0.4311(2) 0.5242(3) 0.055(2) Uani 0.499(7) 1 d PGU B 2
H79A H 1.5479 0.4500 0.5270 0.066 Uiso 0.499(7) 1 calc PR B 2
C80A C 1.3822(3) 0.4294(3) 0.4736(3) 0.0454(18) Uani 0.499(7) 1 d PGU B 2
H80A H 1.4159 0.4471 0.4418 0.054 Uiso 0.499(7) 1 calc PR B 2
C81A C 1.2545(3) 0.4018(2) 0.4695(2) 0.0347(16) Uani 0.499(7) 1 d PGU B 2
H81A H 1.2009 0.4007 0.4349 0.042 Uiso 0.499(7) 1 calc PR B 2
C88A C 0.3876(9) 0.2214(4) 0.6218(5) 0.035(2) Uani 0.499(7) 1 d PGU B 2
C89A C 0.4204(7) 0.2899(4) 0.6563(5) 0.037(2) Uani 0.499(7) 1 d PGU B 2
H89A H 0.4998 0.3186 0.6553 0.044 Uiso 0.499(7) 1 calc PR B 2
C90A C 0.3369(8) 0.3162(4) 0.6923(4) 0.046(2) Uani 0.499(7) 1 d PGU B 2
H90A H 0.3592 0.3630 0.7159 0.056 Uiso 0.499(7) 1 calc PR B 2
C91A C 0.2207(8) 0.2741(4) 0.6939(5) 0.054(3) Uani 0.499(7) 1 d PGU B 2
H91A H 0.1636 0.2921 0.7185 0.065 Uiso 0.499(7) 1 calc PR B 2
C92A C 0.1879(7) 0.2056(4) 0.6594(5) 0.068(3) Uani 0.499(7) 1 d PGU B 2
H92A H 0.1085 0.1769 0.6604 0.082 Uiso 0.499(7) 1 calc PR B 2
C93A C 0.2714(9) 0.1793(4) 0.6234(5) 0.054(3) Uani 0.499(7) 1 d PGU B 2
H93A H 0.2491 0.1325 0.5998 0.064 Uiso 0.499(7) 1 calc PR B 2
C94A C 0.4545(9) 0.0670(4) 0.4338(4) 0.0312(19) Uani 0.499(7) 1 d PGU B 2
C95A C 0.4960(7) 0.0095(4) 0.4218(3) 0.037(2) Uani 0.499(7) 1 d PGU B 2
H95A H 0.5574 0.0070 0.4510 0.044 Uiso 0.499(7) 1 calc PR B 2
C96A C 0.4478(6) -0.0444(3) 0.3672(3) 0.0422(17) Uani 0.499(7) 1 d PGU B 2
H96A H 0.4761 -0.0837 0.3590 0.051 Uiso 0.499(7) 1 calc PR B 2
C97A C 0.3580(6) -0.0407(3) 0.3246(3) 0.047(3) Uani 0.499(7) 1 d PGU B 2
H97A H 0.3250 -0.0776 0.2872 0.057 Uiso 0.499(7) 1 calc PR B 2
C98A C 0.3164(6) 0.0168(4) 0.3366(3) 0.055(3) Uani 0.499(7) 1 d PGU B 2
H98A H 0.2551 0.0193 0.3074 0.066 Uiso 0.499(7) 1 calc PR B 2
C99A C 0.3647(8) 0.0707(4) 0.3912(4) 0.043(2) Uani 0.499(7) 1 d PGU B 2
H99A H 0.3363 0.1100 0.3994 0.052 Uiso 0.499(7) 1 calc PR B 2
C5S C 0.3457(8) 0.2439(4) 0.4540(3) 0.102(3) Uani 0.537(4) 1 d PDU C 2
H5S1 H 0.4016 0.2847 0.4484 0.122 Uiso 0.537(4) 1 calc PR C 2
H5S2 H 0.3947 0.2187 0.4694 0.122 Uiso 0.537(4) 1 calc PR C 2
H5S3 H 0.2899 0.2572 0.4845 0.122 Uiso 0.537(4) 1 calc PR C 2
C6S C 0.2678(7) 0.1985(4) 0.3903(3) 0.088(2) Uani 0.537(4) 1 d PDU C 2
O3S O 0.1952(5) 0.1461(3) 0.3844(3) 0.106(2) Uani 0.537(4) 1 d PU C 2
O4S O 0.3008(6) 0.2234(3) 0.3437(3) 0.122(2) Uani 0.537(4) 1 d PDU C 2
C7S C 0.2390(12) 0.1843(6) 0.2816(5) 0.128(3) Uani 0.537(4) 1 d PDU C 2
H7S1 H 0.2268 0.2154 0.2583 0.154 Uiso 0.537(4) 1 calc PR C 2
H7S2 H 0.1560 0.1559 0.2846 0.154 Uiso 0.537(4) 1 calc PR C 2
C8S C 0.3145(16) 0.1381(8) 0.2452(7) 0.197(7) Uani 0.537(4) 1 d PDU C 2
H8S1 H 0.3873 0.1414 0.2730 0.237 Uiso 0.537(4) 1 calc PR C 2
H8S2 H 0.3418 0.1527 0.2092 0.237 Uiso 0.537(4) 1 calc PR C 2
H8S3 H 0.2620 0.0910 0.2302 0.237 Uiso 0.537(4) 1 calc PR C 2
C100 C 0.87339(17) 0.26070(10) 0.64880(9) 0.0182(4) Uani 1 1 d U . .
C101 C 0.92350(17) 0.32980(10) 0.67541(9) 0.0190(4) Uani 1 1 d U . .
H101 H 0.9349 0.3581 0.6492 0.023 Uiso 1 1 calc R . .
C102 C 0.95791(17) 0.35897(10) 0.74032(9) 0.0203(4) Uani 1 1 d U . .
C103 C 0.93660(17) 0.31708(10) 0.77844(9) 0.0204(4) Uani 1 1 d U . .
H103 H 0.9563 0.3365 0.8227 0.024 Uiso 1 1 calc R . .
C104 C 0.88664(17) 0.24693(10) 0.75235(9) 0.0205(4) Uani 1 1 d U . .
C105 C 0.85615(17) 0.21949(10) 0.68776(9) 0.0197(4) Uani 1 1 d U . .
H105 H 0.8229 0.1718 0.6696 0.024 Uiso 1 1 calc R . .
C106 C 1.02341(18) 0.43251(10) 0.76751(9) 0.0222(4) Uani 1 1 d U . .
C107 C 1.1173(2) 0.46340(11) 0.73790(10) 0.0285(5) Uani 1 1 d U . .
H107 H 1.1366 0.4376 0.6994 0.034 Uiso 1 1 calc R . .
C108 C 1.1829(2) 0.53129(11) 0.76399(11) 0.0337(5) Uani 1 1 d U . .
H108 H 1.2470 0.5516 0.7435 0.040 Uiso 1 1 calc R . .
C109 C 1.1553(2) 0.56945(11) 0.81953(11) 0.0321(5) Uani 1 1 d U . .
H109 H 1.2005 0.6159 0.8375 0.038 Uiso 1 1 calc R . .
C110 C 1.0614(2) 0.53980(11) 0.84910(11) 0.0297(5) Uani 1 1 d U . .
H110 H 1.0417 0.5661 0.8872 0.036 Uiso 1 1 calc R . .
C111 C 0.99591(19) 0.47181(11) 0.82341(10) 0.0259(5) Uani 1 1 d U . .
H111 H 0.9318 0.4519 0.8441 0.031 Uiso 1 1 calc R . .
C112 C 0.86868(18) 0.20175(10) 0.79244(9) 0.0227(4) Uani 1 1 d U . .
C113 C 0.80971(19) 0.21572(11) 0.84605(10) 0.0263(5) Uani 1 1 d U . .
H113 H 0.7829 0.2556 0.8579 0.032 Uiso 1 1 calc R . .
C114 C 0.7897(2) 0.17238(11) 0.88225(10) 0.0323(5) Uani 1 1 d U . .
H114 H 0.7485 0.1824 0.9184 0.039 Uiso 1 1 calc R . .
C115 C 0.8294(2) 0.11474(12) 0.86600(11) 0.0352(6) Uani 1 1 d U . .
H115 H 0.8143 0.0847 0.8905 0.042 Uiso 1 1 calc R . .
C116 C 0.8911(2) 0.10077(12) 0.81404(11) 0.0332(5) Uani 1 1 d U . .
H116 H 0.9204 0.0617 0.8034 0.040 Uiso 1 1 calc R . .
C117 C 0.9105(2) 0.14390(11) 0.77724(10) 0.0282(5) Uani 1 1 d U . .
H117 H 0.9525 0.1339 0.7414 0.034 Uiso 1 1 calc R . .
C118 C 0.96530(18) 0.06011(10) 0.52079(9) 0.0209(4) Uani 1 1 d U . .
C119 C 0.9056(2) 0.00337(11) 0.53730(11) 0.0302(5) Uani 1 1 d U . .
H119 H 0.8406 0.0054 0.5628 0.036 Uiso 1 1 calc R . .
C120 C 1.0603(2) 0.05587(11) 0.48279(11) 0.0312(5) Uani 1 1 d U . .
H120 H 1.1016 0.0941 0.4708 0.037 Uiso 1 1 calc R . .

loop_
_atom_site_aniso_label
_atom_site_aniso_U_11
_atom_site_aniso_U_22
_atom_site_aniso_U_33
_atom_site_aniso_U_23
_atom_site_aniso_U_13
_atom_site_aniso_U_12
C1S 0.045(2) 0.064(3) 0.078(3) 0.026(2) -0.005(2) 0.023(2)
C2S 0.0306(19) 0.071(3) 0.038(2) 0.026(2) 0.0085(15) 0.0182(19)
O1S 0.0290(13) 0.101(3) 0.0577(17) 0.0474(17) 0.0096(11) 0.0158(13)
O2S 0.0343(13) 0.0563(18) 0.0567(16) 0.0234(15) 0.0062(11) 0.0130(13)
C3S 0.055(2) 0.058(2) 0.055(2) 0.023(2) 0.0108(19) 0.0005(19)
C4S 0.078(3) 0.060(3) 0.070(3) 0.025(2) 0.038(3) 0.021(2)
C1SA 0.063(9) 0.092(8) 0.087(10) 0.029(7) -0.004(7) 0.040(7)
C2SA 0.088(7) 0.099(7) 0.091(7) 0.028(6) 0.014(6) 0.027(6)
O1SA 0.080(7) 0.123(9) 0.088(8) 0.038(7) 0.015(5) 0.013(6)
O2SA 0.090(7) 0.098(7) 0.089(7) 0.029(6) 0.020(5) 0.029(6)
C3SA 0.087(8) 0.092(7) 0.081(8) 0.030(7) 0.023(6) 0.023(6)
C4SA 0.104(10) 0.106(10) 0.111(11) 0.040(8) 0.011(8) 0.029(8)
C1 0.0210(10) 0.0243(11) 0.0235(11) 0.0061(9) 0.0010(8) 0.0065(9)
C2 0.0200(10) 0.0242(11) 0.0187(10) 0.0073(8) 0.0010(8) 0.0088(8)
C3 0.0144(9) 0.0190(10) 0.0198(10) 0.0059(8) -0.0003(7) 0.0038(8)
C4 0.0179(9) 0.0181(10) 0.0161(9) 0.0034(8) -0.0015(7) 0.0031(8)
C5 0.0148(9) 0.0224(11) 0.0204(10) 0.0058(8) 0.0000(8) 0.0046(8)
C6 0.0174(9) 0.0184(10) 0.0205(10) 0.0036(8) -0.0001(8) 0.0033(8)
C7 0.0214(10) 0.0190(10) 0.0187(10) 0.0047(8) -0.0017(8) 0.0059(8)
C8 0.0171(9) 0.0199(10) 0.0196(10) 0.0026(8) -0.0012(8) 0.0054(8)
C9 0.0157(9) 0.0213(11) 0.0188(10) 0.0037(8) 0.0004(8) 0.0031(8)
C10 0.0201(10) 0.0264(11) 0.0192(10) 0.0056(9) 0.0004(8) 0.0081(8)
C11 0.0228(11) 0.0292(12) 0.0359(13) 0.0103(10) 0.0036(9) 0.0110(9)
C12 0.0306(12) 0.0359(13) 0.0450(14) 0.0161(11) 0.0059(10) 0.0186(10)
C13 0.0218(11) 0.0479(15) 0.0363(13) 0.0147(11) 0.0026(10) 0.0184(10)
C14 0.0190(11) 0.0458(15) 0.0439(14) 0.0197(12) 0.0020(10) 0.0077(10)
C15 0.0218(11) 0.0321(13) 0.0406(13) 0.0172(11) 0.0009(9) 0.0091(9)
C16 0.0152(9) 0.0256(11) 0.0201(10) 0.0088(8) -0.0017(8) 0.0045(8)
C17 0.0199(10) 0.0278(12) 0.0273(11) 0.0117(9) 0.0006(8) 0.0073(9)
C18 0.0242(11) 0.0373(13) 0.0288(12) 0.0105(10) 0.0067(9) 0.0123(10)
C19 0.0225(11) 0.0454(14) 0.0288(12) 0.0193(11) 0.0059(9) 0.0082(10)
C20 0.0218(11) 0.0335(13) 0.0345(13) 0.0164(10) 0.0027(9) 0.0034(9)
C21 0.0216(10) 0.0281(12) 0.0270(11) 0.0098(9) 0.0022(9) 0.0075(9)
C22 0.0202(10) 0.0193(10) 0.0199(10) 0.0086(8) 0.0032(8) 0.0071(8)
C23 0.0180(9) 0.0238(11) 0.0209(10) 0.0062(8) 0.0019(8) 0.0072(8)
C24 0.0213(10) 0.0294(12) 0.0276(11) 0.0110(9) 0.0047(8) 0.0108(9)
C25 0.0265(11) 0.0342(13) 0.0311(12) 0.0135(10) 0.0095(9) 0.0180(10)
C26 0.0355(12) 0.0271(12) 0.0244(11) 0.0104(9) 0.0045(9) 0.0158(10)
C27 0.0234(10) 0.0235(11) 0.0231(11) 0.0080(9) 0.0002(8) 0.0087(9)
C28 0.0495(15) 0.0372(14) 0.0224(11) 0.0068(10) 0.0026(10) 0.0305(12)
C29 0.0476(15) 0.0708(19) 0.0308(13) 0.0095(13) 0.0085(11) 0.0374(14)
C30 0.077(2) 0.092(3) 0.0318(15) 0.0069(16) 0.0129(15) 0.058(2)
C31 0.122(3) 0.063(2) 0.0283(15) 0.0015(14) 0.0014(17) 0.069(2)
C32 0.112(3) 0.0290(15) 0.0378(16) 0.0030(12) -0.0119(16) 0.0305(16)
C33 0.0767(19) 0.0262(13) 0.0291(13) 0.0063(10) -0.0022(12) 0.0217(13)
C34 0.0172(10) 0.0388(13) 0.0346(13) 0.0112(10) 0.0072(9) 0.0101(9)
C35 0.0253(12) 0.0500(15) 0.0337(13) 0.0104(11) 0.0074(10) 0.0180(11)
C36 0.0200(12) 0.0707(19) 0.0456(15) 0.0199(14) 0.0072(11) 0.0211(12)
C37 0.0131(11) 0.074(2) 0.0665(19) 0.0152(16) -0.0013(12) 0.0069(12)
C38 0.0223(13) 0.0532(18) 0.083(2) 0.0035(16) -0.0059(13) 0.0019(12)
C39 0.0178(11) 0.0424(15) 0.0618(17) 0.0098(13) 0.0035(11) 0.0079(10)
C40 0.0129(9) 0.0236(11) 0.0199(10) 0.0074(8) 0.0009(7) 0.0086(8)
C41 0.0153(9) 0.0206(10) 0.0217(10) 0.0058(8) 0.0004(8) 0.0075(8)
C42 0.0183(10) 0.0274(11) 0.0234(10) 0.0105(9) 0.0039(8) 0.0106(8)
C43 0.0230(10) 0.0271(11) 0.0181(10) 0.0056(9) 0.0025(8) 0.0102(9)
C44 0.0168(9) 0.0237(11) 0.0228(10) 0.0061(8) 0.0009(8) 0.0089(8)
C45 0.0158(9) 0.0240(11) 0.0227(10) 0.0097(9) 0.0025(8) 0.0068(8)
C46 0.0388(14) 0.0376(14) 0.0308(13) 0.0131(11) 0.0109(10) 0.0057(11)
C47 0.0553(17) 0.0374(15) 0.0392(15) 0.0126(12) 0.0242(13) 0.0011(12)
C48 0.084(2) 0.0376(15) 0.0353(15) 0.0183(12) 0.0281(15) 0.0169(15)
C49 0.074(2) 0.0450(16) 0.0286(13) 0.0190(12) 0.0120(13) 0.0251(14)
C50 0.0468(14) 0.0346(13) 0.0233(12) 0.0112(10) 0.0066(10) 0.0135(11)
C51 0.0314(12) 0.0237(11) 0.0235(11) 0.0073(9) 0.0099(9) 0.0108(9)
C52 0.0243(11) 0.0245(11) 0.0223(11) 0.0052(9) -0.0010(8) 0.0072(9)
C53 0.0299(11) 0.0254(12) 0.0247(11) 0.0059(9) 0.0016(9) 0.0095(9)
C54 0.0393(13) 0.0270(12) 0.0267(12) 0.0031(10) 0.0011(10) 0.0145(10)
C55 0.0410(14) 0.0263(13) 0.0397(14) -0.0019(11) -0.0024(11) 0.0008(11)
C56 0.0352(14) 0.0365(15) 0.0568(18) -0.0016(13) 0.0122(12) -0.0044(11)
C57 0.0307(13) 0.0344(14) 0.0382(14) -0.0048(11) 0.0085(11) 0.0009(10)
C58 0.0177(10) 0.0214(11) 0.0246(11) 0.0039(9) 0.0009(8) 0.0044(8)
C59 0.0290(12) 0.0291(12) 0.0309(12) 0.0127(10) -0.0040(9) -0.0001(10)
C60 0.0240(11) 0.0296(12) 0.0308(12) 0.0101(10) -0.0061(9) 0.0011(9)
C61 0.0199(10) 0.0224(11) 0.0204(10) 0.0056(8) 0.0011(8) 0.0050(8)
C62 0.0167(9) 0.0216(11) 0.0184(10) 0.0063(8) 0.0013(8) 0.0034(8)
C63 0.0154(9) 0.0207(10) 0.0212(10) 0.0063(8) 0.0030(8) 0.0062(8)
C64 0.0194(10) 0.0170(10) 0.0192(10) 0.0028(8) 0.0030(8) 0.0069(8)
C65 0.0176(10) 0.0225(11) 0.0208(10) 0.0045(8) 0.0008(8) 0.0051(8)
C66 0.0223(10) 0.0227(11) 0.0207(10) 0.0062(8) 0.0009(8) 0.0074(8)
C67 0.0235(10) 0.0223(11) 0.0228(11) 0.0085(9) 0.0056(8) 0.0062(8)
C68 0.0208(10) 0.0313(12) 0.0345(12) 0.0153(10) 0.0061(9) 0.0088(9)
C69 0.0197(10) 0.0282(12) 0.0312(12) 0.0144(9) 0.0039(9) 0.0092(9)
C82 0.0178(10) 0.0255(11) 0.0225(10) 0.0112(9) 0.0012(8) 0.0057(8)
C83 0.0201(10) 0.0390(13) 0.0216(11) 0.0119(10) 0.0024(8) 0.0111(9)
C84 0.0197(11) 0.0807(19) 0.0245(12) 0.0203(12) 0.0040(9) 0.0180(12)
C85 0.0151(11) 0.099(2) 0.0250(13) 0.0170(13) 0.0018(9) 0.0042(12)
C86 0.0229(11) 0.0614(17) 0.0214(11) 0.0129(11) 0.0012(9) -0.0056(11)
C87 0.0195(10) 0.0317(12) 0.0228(11) 0.0093(9) 0.0026(8) 0.0024(9)
C70 0.018(3) 0.032(4) 0.031(4) 0.015(3) 0.013(2) 0.010(3)
C71 0.021(3) 0.039(4) 0.033(4) 0.015(3) 0.004(3) 0.005(3)
C72 0.024(3) 0.053(4) 0.046(5) 0.036(4) 0.006(3) 0.015(3)
C73 0.023(3) 0.068(5) 0.039(4) 0.027(4) 0.003(3) 0.016(3)
C74 0.029(3) 0.066(4) 0.035(4) 0.022(3) 0.006(2) 0.013(3)
C75 0.021(3) 0.048(4) 0.029(3) 0.015(3) 0.006(2) 0.013(2)
C76 0.021(2) 0.021(3) 0.023(3) 0.003(2) -0.0019(18) 0.0030(19)
C77 0.025(2) 0.047(4) 0.040(3) 0.026(3) 0.010(2) 0.014(2)
C78 0.020(2) 0.064(4) 0.050(4) 0.034(3) 0.003(2) 0.013(3)
C79 0.019(2) 0.053(4) 0.050(4) 0.023(3) 0.010(2) 0.008(2)
C80 0.029(3) 0.050(4) 0.045(3) 0.023(3) 0.006(2) 0.006(3)
C81 0.027(3) 0.044(4) 0.036(3) 0.018(3) 0.007(2) 0.008(3)
C88 0.010(2) 0.048(6) 0.032(5) 0.021(4) 0.001(3) 0.005(3)
C89 0.018(3) 0.050(5) 0.029(4) 0.016(4) 0.003(3) 0.010(3)
C90 0.033(4) 0.055(4) 0.039(4) 0.010(4) 0.006(3) 0.023(3)
C91 0.025(4) 0.074(5) 0.036(4) 0.019(4) 0.010(3) 0.028(4)
C92 0.013(3) 0.082(6) 0.025(4) 0.016(5) 0.001(3) 0.013(3)
C93 0.018(3) 0.055(4) 0.033(3) 0.009(3) 0.002(2) 0.007(3)
C94 0.017(3) 0.050(5) 0.025(3) 0.014(3) 0.005(2) -0.001(4)
C95 0.034(5) 0.030(3) 0.027(3) 0.007(2) 0.007(3) -0.009(3)
C96 0.040(5) 0.040(4) 0.033(3) 0.004(3) 0.010(3) -0.004(3)
C97 0.046(5) 0.046(4) 0.031(3) 0.002(3) 0.001(3) -0.013(3)
C98 0.031(4) 0.052(6) 0.031(3) 0.005(4) -0.008(3) -0.011(4)
C99 0.025(3) 0.050(5) 0.030(3) 0.007(3) 0.002(2) -0.003(3)
C9S 0.132(7) 0.102(6) 0.122(6) 0.043(4) 0.029(5) 0.019(5)
C10S 0.103(5) 0.116(5) 0.093(5) 0.035(4) 0.010(4) 0.027(4)
O5S 0.107(5) 0.143(6) 0.154(6) 0.024(4) 0.020(4) 0.010(4)
O6S 0.102(4) 0.126(5) 0.114(5) 0.019(4) -0.010(4) 0.034(4)
C11S 0.110(6) 0.116(6) 0.122(6) 0.022(5) -0.002(5) 0.043(5)
C12S 0.068(5) 0.107(5) 0.085(5) 0.034(5) 0.004(4) 0.026(4)
C70A 0.022(3) 0.037(4) 0.017(3) 0.013(3) 0.001(2) 0.008(3)
C71A 0.029(4) 0.040(4) 0.032(4) 0.022(3) 0.003(3) 0.017(3)
C72A 0.039(4) 0.043(4) 0.041(5) 0.021(3) 0.004(3) 0.016(3)
C73A 0.038(3) 0.053(4) 0.041(4) 0.028(4) 0.003(3) 0.021(3)
C74A 0.022(3) 0.064(4) 0.050(5) 0.032(4) -0.008(3) 0.009(3)
C75A 0.019(3) 0.040(4) 0.043(4) 0.022(3) 0.004(3) 0.007(2)
C76A 0.020(2) 0.032(3) 0.037(4) 0.016(3) 0.012(2) 0.012(2)
C77A 0.019(2) 0.037(3) 0.060(4) 0.026(3) 0.001(2) 0.006(2)
C78A 0.023(2) 0.055(4) 0.085(5) 0.039(4) -0.001(3) 0.008(3)
C79A 0.016(2) 0.063(5) 0.104(6) 0.052(5) 0.015(3) 0.011(3)
C80A 0.022(3) 0.052(4) 0.079(5) 0.042(4) 0.021(3) 0.011(3)
C81A 0.023(2) 0.041(4) 0.051(4) 0.026(3) 0.011(2) 0.013(2)
C88A 0.026(4) 0.065(6) 0.015(3) 0.009(4) 0.002(3) 0.020(4)
C89A 0.021(4) 0.062(7) 0.034(5) 0.016(5) 0.006(4) 0.022(4)
C90A 0.045(5) 0.085(6) 0.024(4) 0.019(4) 0.010(3) 0.042(5)
C91A 0.029(4) 0.124(9) 0.019(4) 0.021(6) 0.007(3) 0.040(6)
C92A 0.024(3) 0.129(9) 0.039(4) 0.012(7) 0.005(3) 0.015(5)
C93A 0.019(3) 0.109(7) 0.029(4) 0.017(5) 0.011(3) 0.014(5)
C94A 0.021(4) 0.036(4) 0.025(3) 0.006(3) 0.002(2) -0.007(3)
C95A 0.029(4) 0.044(5) 0.029(3) 0.006(3) -0.001(3) 0.001(3)
C96A 0.037(4) 0.037(4) 0.043(4) 0.008(3) 0.009(3) -0.003(3)
C97A 0.038(4) 0.051(6) 0.033(4) 0.000(3) -0.004(3) -0.005(4)
C98A 0.039(4) 0.068(7) 0.041(4) -0.001(4) -0.010(3) 0.009(4)
C99A 0.029(3) 0.061(5) 0.030(3) 0.006(4) -0.003(2) 0.007(4)
C5S 0.136(6) 0.094(5) 0.092(4) 0.037(4) 0.020(4) 0.051(4)
C6S 0.101(5) 0.078(4) 0.099(4) 0.048(3) 0.017(4) 0.025(3)
O3S 0.075(3) 0.116(4) 0.152(5) 0.078(4) 0.031(3) 0.027(3)
O4S 0.148(4) 0.111(4) 0.095(3) 0.055(3) -0.002(3) -0.005(3)
C7S 0.159(6) 0.123(6) 0.105(5) 0.055(5) -0.005(5) 0.027(5)
C8S 0.178(9) 0.231(10) 0.175(9) 0.050(6) 0.052(7) 0.056(7)
C100 0.0124(9) 0.0204(10) 0.0224(10) 0.0051(8) 0.0031(7) 0.0072(8)
C101 0.0153(9) 0.0202(10) 0.0249(10) 0.0086(8) 0.0033(8) 0.0088(8)
C102 0.0144(9) 0.0214(11) 0.0250(11) 0.0046(8) 0.0019(8) 0.0080(8)
C103 0.0162(9) 0.0239(11) 0.0201(10) 0.0045(8) 0.0005(8) 0.0070(8)
C104 0.0151(9) 0.0249(11) 0.0228(10) 0.0073(9) 0.0032(8) 0.0081(8)
C105 0.0155(9) 0.0172(10) 0.0240(10) 0.0034(8) 0.0015(8) 0.0043(8)
C106 0.0206(10) 0.0215(11) 0.0235(11) 0.0051(9) -0.0019(8) 0.0073(8)
C107 0.0287(12) 0.0264(12) 0.0262(11) 0.0043(9) 0.0026(9) 0.0053(9)
C108 0.0320(12) 0.0284(13) 0.0338(13) 0.0094(10) -0.0005(10) -0.0019(10)
C109 0.0340(13) 0.0204(12) 0.0343(13) 0.0041(10) -0.0059(10) 0.0018(9)
C110 0.0321(12) 0.0235(12) 0.0291(12) 0.0003(9) -0.0016(9) 0.0099(9)
C111 0.0224(11) 0.0252(12) 0.0280(11) 0.0045(9) 0.0006(9) 0.0077(9)
C112 0.0207(10) 0.0211(11) 0.0221(10) 0.0049(9) -0.0047(8) 0.0022(8)
C113 0.0274(11) 0.0241(11) 0.0236(11) 0.0060(9) -0.0010(9) 0.0033(9)
C114 0.0372(13) 0.0318(13) 0.0223(11) 0.0068(10) -0.0006(9) 0.0026(10)
C115 0.0433(14) 0.0314(13) 0.0262(12) 0.0129(10) -0.0099(10) 0.0005(11)
C116 0.0375(13) 0.0269(12) 0.0354(13) 0.0109(10) -0.0068(10) 0.0100(10)
C117 0.0284(11) 0.0263(12) 0.0290(12) 0.0081(10) -0.0017(9) 0.0076(9)
C118 0.0206(10) 0.0201(10) 0.0226(10) 0.0054(8) 0.0009(8) 0.0085(8)
C119 0.0305(12) 0.0256(12) 0.0403(13) 0.0134(10) 0.0170(10) 0.0125(10)
C120 0.0328(12) 0.0250(12) 0.0422(14) 0.0153(10) 0.0162(10) 0.0118(10)

loop_
_atom_type_symbol
_atom_type_description
_atom_type_scat_dispersion_real
_atom_type_scat_dispersion_imag
_atom_type_scat_source
C C 0.0033 0.0016 'International Tables Vol C Tables 4.2.6.8 and 6.1.1.4'
H H 0.0000 0.0000 'International Tables Vol C Tables 4.2.6.8 and 6.1.1.4'
O O 0.0106 0.0060 'International Tables Vol C Tables 4.2.6.8 and 6.1.1.4'

loop_
_geom_angle_atom_site_label_1
_geom_angle_atom_site_label_2
_geom_angle_atom_site_label_3
_geom_angle
_geom_angle_site_symmetry_1
C2S C1S H1S1 109.5 .
C2S C1S H1S2 109.5 .
H1S1 C1S H1S2 109.5 .
C2S C1S H1S3 109.5 .
H1S1 C1S H1S3 109.5 .
H1S2 C1S H1S3 109.5 .
O1S C2S O2S 126.4(4) .
O1S C2S C1S 123.2(4) .
O2S C2S C1S 110.4(3) .
C2S O2S C3S 113.7(3) .
O2S C3S C4S 106.0(3) .
O2S C3S H3S1 110.5 .
C4S C3S H3S1 110.5 .
O2S C3S H3S2 110.5 .
C4S C3S H3S2 110.5 .
H3S1 C3S H3S2 108.7 .
C3S C4S H4S1 109.5 .
C3S C4S H4S2 109.5 .
H4S1 C4S H4S2 109.5 .
C3S C4S H4S3 109.5 .
H4S1 C4S H4S3 109.5 .
H4S2 C4S H4S3 109.5 .
C2SA C1SA H1S4 109.5 .
C2SA C1SA H1S5 109.5 .
H1S4 C1SA H1S5 109.5 .
C2SA C1SA H1S6 109.5 .
H1S4 C1SA H1S6 109.5 .
H1S5 C1SA H1S6 109.5 .
O1SA C2SA O2SA 124.4(19) .
O1SA C2SA C1SA 127(2) .
O2SA C2SA C1SA 107.4(13) .
C3SA O2SA C2SA 116.9(17) .
O2SA C3SA C4SA 107.6(13) .
O2SA C3SA H3S3 110.2 .
C4SA C3SA H3S3 110.2 .
O2SA C3SA H3S4 110.2 .
C4SA C3SA H3S4 110.2 .
H3S3 C3SA H3S4 108.5 .
C3SA C4SA H4S4 109.5 .
C3SA C4SA H4S5 109.5 .
H4S4 C4SA H4S5 109.5 .
C3SA C4SA H4S6 109.5 .
H4S4 C4SA H4S6 109.5 .
H4S5 C4SA H4S6 109.5 .
C2 C1 C58 178.0(2) .
C1 C2 C3 176.5(2) .
C2 C3 C4 106.09(15) .
C2 C3 C40 109.53(15) .
C4 C3 C40 111.48(15) .
C2 C3 C22 107.99(16) .
C4 C3 C22 109.95(15) .
C40 C3 C22 111.59(15) .
C5 C4 C9 119.15(18) .
C5 C4 C3 121.77(17) .
C9 C4 C3 118.99(17) .
C4 C5 C6 120.98(18) .
C4 C5 H5 119.5 .
C6 C5 H5 119.5 .
C7 C6 C5 118.95(18) .
C7 C6 C16 121.26(18) .
C5 C6 C16 119.45(17) .
C6 C7 C8 121.14(18) .
C6 C7 H7 119.4 .
C8 C7 H7 119.4 .
C9 C8 C7 118.53(18) .
C9 C8 C10 121.00(18) .
C7 C8 C10 120.38(18) .
C8 C9 C4 121.23(18) .
C8 C9 H9 119.4 .
C4 C9 H9 119.4 .
C11 C10 C15 117.61(19) .
C11 C10 C8 120.64(18) .
C15 C10 C8 121.72(19) .
C12 C11 C10 121.1(2) .
C12 C11 H11 119.5 .
C10 C11 H11 119.5 .
C13 C12 C11 120.8(2) .
C13 C12 H12 119.6 .
C11 C12 H12 119.6 .
C12 C13 C14 119.2(2) .
C12 C13 H13 120.4 .
C14 C13 H13 120.4 .
C13 C14 C15 120.1(2) .
C13 C14 H14 119.9 .
C15 C14 H14 119.9 .
C10 C15 C14 121.2(2) .
C10 C15 H15 119.4 .
C14 C15 H15 119.4 .
C21 C16 C17 118.81(19) .
C21 C16 C6 121.91(18) .
C17 C16 C6 119.23(18) .
C18 C17 C16 120.6(2) .
C18 C17 H17 119.7 .
C16 C17 H17 119.7 .
C17 C18 C19 120.2(2) .
C17 C18 H18 119.9 .
C19 C18 H18 119.9 .
C20 C19 C18 119.8(2) .
C20 C19 H19 120.1 .
C18 C19 H19 120.1 .
C19 C20 C21 120.1(2) .
C19 C20 H20 120.0 .
C21 C20 H20 120.0 .
C16 C21 C20 120.4(2) .
C16 C21 H21 119.8 .
C20 C21 H21 119.8 .
C23 C22 C27 118.94(18) .
C23 C22 C3 122.44(17) .
C27 C22 C3 118.43(17) .
C22 C23 C24 120.88(19) .
C22 C23 H23 119.6 .
C24 C23 H23 119.6 .
C25 C24 C23 118.94(19) .
C25 C24 C34 120.63(18) .
C23 C24 C34 120.42(19) .
C24 C25 C26 120.96(19) .
C24 C25 H25 119.5 .
C26 C25 H25 119.5 .
C27 C26 C25 118.79(19) .
C27 C26 C28 119.8(2) .
C25 C26 C28 121.42(19) .
C26 C27 C22 121.48(19) .
C26 C27 H27 119.3 .
C22 C27 H27 119.3 .
C33 C28 C29 118.7(2) .
C33 C28 C26 120.8(2) .
C29 C28 C26 120.4(2) .
C30 C29 C28 120.1(3) .
C30 C29 H29 119.9 .
C28 C29 H29 119.9 .
C31 C30 C29 120.8(3) .
C31 C30 H30 119.6 .
C29 C30 H30 119.6 .
C30 C31 C32 119.9(3) .
C30 C31 H31 120.1 .
C32 C31 H31 120.1 .
C31 C32 C33 119.9(3) .
C31 C32 H32 120.0 .
C33 C32 H32 120.0 .
C32 C33 C28 120.6(3) .
C32 C33 H33 119.7 .
C28 C33 H33 119.7 .
C39 C34 C35 118.3(2) .
C39 C34 C24 120.5(2) .
C35 C34 C24 121.2(2) .
C36 C35 C34 120.6(2) .
C36 C35 H35 119.7 .
C34 C35 H35 119.7 .
C37 C36 C35 120.3(2) .
C37 C36 H36 119.9 .
C35 C36 H36 119.9 .
C36 C37 C38 119.9(2) .
C36 C37 H37 120.1 .
C38 C37 H37 120.1 .
C37 C38 C39 120.3(3) .
C37 C38 H38 119.8 .
C39 C38 H38 119.8 .
C34 C39 C38 120.6(2) .
C34 C39 H39 119.7 .
C38 C39 H39 119.7 .
C41 C40 C45 119.17(18) .
C41 C40 C3 119.21(17) .
C45 C40 C3 121.55(17) .
C40 C41 C42 121.21(18) .
C40 C41 H41 119.4 .
C42 C41 H41 119.4 .
C43 C42 C41 118.61(18) .
C43 C42 C51 120.98(18) .
C41 C42 C51 120.33(18) .
C42 C43 C44 121.39(19) .
C42 C43 H43 119.3 .
C44 C43 H43 119.3 .
C43 C44 C45 118.62(18) .
C43 C44 C52 118.97(18) .
C45 C44 C52 122.39(18) .
C40 C45 C44 120.97(18) .
C40 C45 H45 119.5 .
C44 C45 H45 119.5 .
C47 C46 C51 120.5(2) .
C47 C46 H46 119.7 .
C51 C46 H46 119.7 .
C48 C47 C46 120.1(2) .
C48 C47 H47 120.0 .
C46 C47 H47 120.0 .
C47 C48 C49 120.2(2) .
C47 C48 H48 119.9 .
C49 C48 H48 119.9 .
C50 C49 C48 119.9(2) .
C50 C49 H49 120.1 .
C48 C49 H49 120.1 .
C49 C50 C51 120.7(2) .
C49 C50 H50 119.7 .
C51 C50 H50 119.7 .
C46 C51 C50 118.6(2) .
C46 C51 C42 121.5(2) .
C50 C51 C42 119.81(19) .
C57 C52 C53 117.75(19) .
C57 C52 C44 121.64(19) .
C53 C52 C44 120.52(19) .
C54 C53 C52 121.2(2) .
C54 C53 H53 119.4 .
C52 C53 H53 119.4 .
C55 C54 C53 120.2(2) .
C55 C54 H54 119.9 .
C53 C54 H54 119.9 .
C54 C55 C56 119.5(2) .
C54 C55 H55 120.3 .
C56 C55 H55 120.3 .
C57 C56 C55 120.4(2) .
C57 C56 H56 119.8 .
C55 C56 H56 119.8 .
C56 C57 C52 121.0(2) .
C56 C57 H57 119.5 .
C52 C57 H57 119.5 .
C60 C58 C59 118.60(18) .
C60 C58 C1 120.50(18) .
C59 C58 C1 120.90(19) .
C60 C59 C58 121.1(2) 2_455
C60 C59 H59 119.4 2_455
C58 C59 H59 119.4 .
C59 C60 C58 120.3(2) 2_455
C59 C60 H60 119.9 2_455
C58 C60 H60 119.9 .
C62 C61 C118 176.0(2) .
C61 C62 C63 177.5(2) .
C62 C63 C64 108.02(16) .
C62 C63 C100 107.42(16) .
C64 C63 C100 111.90(15) .
C62 C63 C82 107.83(16) .
C64 C63 C82 110.89(15) .
C100 C63 C82 110.59(15) .
C65 C64 C69 119.10(19) .
C65 C64 C63 122.24(17) .
C69 C64 C63 118.66(17) .
C64 C65 C66 120.68(18) .
C64 C65 H65 119.7 .
C66 C65 H65 119.7 .
C67 C66 C65 118.97(18) .
C67 C66 C70 118.5(4) .
C65 C66 C70 122.0(4) .
C67 C66 C70A 121.6(4) .
C65 C66 C70A 119.2(4) .
C66 C67 C68 121.55(19) .
C66 C67 H67 119.2 .
C68 C67 H67 119.2 .
C69 C68 C67 118.14(19) .
C69 C68 C76 121.1(2) .
C67 C68 C76 119.5(2) .
C69 C68 C76A 120.8(2) .
C67 C68 C76A 120.2(2) .
C68 C69 C64 121.48(19) .
C68 C69 H69 119.3 .
C64 C69 H69 119.3 .
C87 C82 C83 119.34(19) .
C87 C82 C63 118.58(18) .
C83 C82 C63 122.01(18) .
C82 C83 C84 120.9(2) .
C82 C83 H83 119.5 .
C84 C83 H83 119.5 .
C85 C84 C83 118.2(2) .
C85 C84 C88A 114.4(5) .
C83 C84 C88A 126.8(5) .
C85 C84 C88 125.5(4) .
C83 C84 C88 116.1(4) .
C86 C85 C84 121.8(2) .
C86 C85 H85 119.1 .
C84 C85 H85 119.1 .
C85 C86 C87 118.3(2) .
C85 C86 C94A 116.7(4) .
C87 C86 C94A 124.5(5) .
C85 C86 C94 127.1(4) .
C87 C86 C94 114.2(4) .
C82 C87 C86 121.4(2) .
C82 C87 H87 119.3 .
C86 C87 H87 119.3 .
C71 C70 C75 120.0 .
C71 C70 C66 120.9(6) .
C75 C70 C66 119.1(6) .
C70 C71 C72 120.0 .
C70 C71 H71 120.0 .
C72 C71 H71 120.0 .
C73 C72 C71 120.0 .
C73 C72 H72 120.0 .
C71 C72 H72 120.0 .
C74 C73 C72 120.0 .
C74 C73 H73 120.0 .
C72 C73 H73 120.0 .
C75 C74 C73 120.0 .
C75 C74 H74 120.0 .
C73 C74 H74 120.0 .
C74 C75 C70 120.0 .
C74 C75 H75 120.0 .
C70 C75 H75 120.0 .
C77 C76 C81 120.0 .
C77 C76 C68 117.8(3) .
C81 C76 C68 122.0(3) .
C76 C77 C78 120.0 .
C76 C77 H77 120.0 .
C78 C77 H77 120.0 .
C77 C78 C79 120.0 .
C77 C78 H78 120.0 .
C79 C78 H78 120.0 .
C80 C79 C78 120.0 .
C80 C79 H79 120.0 .
C78 C79 H79 120.0 .
C81 C80 C79 120.0 .
C81 C80 H80 120.0 .
C79 C80 H80 120.0 .
C80 C81 C76 120.0 .
C80 C81 H81 120.0 .
C76 C81 H81 120.0 .
C89 C88 C93 120.0 .
C89 C88 C84 125.5(5) .
C93 C88 C84 114.5(5) .
C88 C89 C90 120.0 .
C88 C89 H89 120.0 .
C90 C89 H89 120.0 .
C91 C90 C89 120.0 .
C91 C90 H90 120.0 .
C89 C90 H90 120.0 .
C92 C91 C90 120.0 .
C92 C91 H91 120.0 .
C90 C91 H91 120.0 .
C91 C92 C93 120.0 .
C91 C92 H92 120.0 .
C93 C92 H92 120.0 .
C92 C93 C88 120.0 .
C92 C93 H93 120.0 .
C88 C93 H93 120.0 .
C95 C94 C99 120.0 .
C95 C94 C86 125.1(4) .
C99 C94 C86 114.8(4) .
C94 C95 C96 120.0 .
C94 C95 H95 120.0 .
C96 C95 H95 120.0 .
C97 C96 C95 120.0 .
C97 C96 H96 120.0 .
C95 C96 H96 120.0 .
C96 C97 C98 120.0 .
C96 C97 H97 120.0 .
C98 C97 H97 120.0 .
C97 C98 C99 120.0 .
C97 C98 H98 120.0 .
C99 C98 H98 120.0 .
C98 C99 C94 120.0 .
C98 C99 H99 120.0 .
C94 C99 H99 120.0 .
C10S C9S H9S1 109.5 .
C10S C9S H9S2 109.5 .
H9S1 C9S H9S2 109.5 .
C10S C9S H9S3 109.5 .
H9S1 C9S H9S3 109.5 .
H9S2 C9S H9S3 109.5 .
O5S C10S O6S 120.4(8) .
O5S C10S C9S 127.3(10) .
O6S C10S C9S 111.7(8) .
C10S O6S C11S 122.2(10) .
O6S C11S C12S 113.2(9) .
O6S C11S H11A 108.9 .
C12S C11S H11A 108.9 .
O6S C11S H11B 108.9 .
C12S C11S H11B 108.9 .
H11A C11S H11B 107.7 .
C11S C12S H12A 109.5 .
C11S C12S H12B 109.5 .
H12A C12S H12B 109.5 .
C11S C12S H12C 109.5 .
H12A C12S H12C 109.5 .
H12B C12S H12C 109.5 .
C71A C70A C75A 120.0 .
C71A C70A C66 119.7(5) .
C75A C70A C66 120.1(5) .
C70A C71A C72A 120.0 .
C70A C71A H71A 120.0 .
C72A C71A H71A 120.0 .
C73A C72A C71A 120.0 .
C73A C72A H72A 120.0 .
C71A C72A H72A 120.0 .
C74A C73A C72A 120.0 .
C74A C73A H73A 120.0 .
C72A C73A H73A 120.0 .
C73A C74A C75A 120.0 .
C73A C74A H74A 120.0 .
C75A C74A H74A 120.0 .
C74A C75A C70A 120.0 .
C74A C75A H75A 120.0 .
C70A C75A H75A 120.0 .
C77A C76A C81A 120.0 .
C77A C76A C68 122.5(3) .
C81A C76A C68 117.5(3) .
C78A C77A C76A 120.0 .
C78A C77A H77A 120.0 .
C76A C77A H77A 120.0 .
C79A C78A C77A 120.0 .
C79A C78A H78A 120.0 .
C77A C78A H78A 120.0 .
C78A C79A C80A 120.0 .
C78A C79A H79A 120.0 .
C80A C79A H79A 120.0 .
C81A C80A C79A 120.0 .
C81A C80A H80A 120.0 .
C79A C80A H80A 120.0 .
C80A C81A C76A 120.0 .
C80A C81A H81A 120.0 .
C76A C81A H81A 120.0 .
C89A C88A C93A 120.0 .
C89A C88A C84 113.5(5) .
C93A C88A C84 126.4(6) .
C90A C89A C88A 120.0 .
C90A C89A H89A 120.0 .
C88A C89A H89A 120.0 .
C89A C90A C91A 120.0 .
C89A C90A H90A 120.0 .
C91A C90A H90A 120.0 .
C92A C91A C90A 120.0 .
C92A C91A H91A 120.0 .
C90A C91A H91A 120.0 .
C93A C92A C91A 120.0 .
C93A C92A H92A 120.0 .
C91A C92A H92A 120.0 .
C92A C93A C88A 120.0 .
C92A C93A H93A 120.0 .
C88A C93A H93A 120.0 .
C95A C94A C99A 120.0 .
C95A C94A C86 113.5(5) .
C99A C94A C86 126.5(5) .
C94A C95A C96A 120.0 .
C94A C95A H95A 120.0 .
C96A C95A H95A 120.0 .
C97A C96A C95A 120.0 .
C97A C96A H96A 120.0 .
C95A C96A H96A 120.0 .
C96A C97A C98A 120.0 .
C96A C97A H97A 120.0 .
C98A C97A H97A 120.0 .
C99A C98A C97A 120.0 .
C99A C98A H98A 120.0 .
C97A C98A H98A 120.0 .
C98A C99A C94A 120.0 .
C98A C99A H99A 120.0 .
C94A C99A H99A 120.0 .
C6S C5S H5S1 109.5 .
C6S C5S H5S2 109.5 .
H5S1 C5S H5S2 109.5 .
C6S C5S H5S3 109.5 .
H5S1 C5S H5S3 109.5 .
H5S2 C5S H5S3 109.5 .
O3S C6S O4S 125.2(6) .
O3S C6S C5S 122.6(7) .
O4S C6S C5S 112.0(6) .
C6S O4S C7S 117.3(8) .
O4S C7S C8S 111.7(9) .
O4S C7S H7S1 109.3 .
C8S C7S H7S1 109.3 .
O4S C7S H7S2 109.3 .
C8S C7S H7S2 109.3 .
H7S1 C7S H7S2 107.9 .
C7S C8S H8S1 109.5 .
C7S C8S H8S2 109.5 .
H8S1 C8S H8S2 109.5 .
C7S C8S H8S3 109.5 .
H8S1 C8S H8S3 109.5 .
H8S2 C8S H8S3 109.5 .
C101 C100 C105 118.97(18) .
C101 C100 C63 122.79(17) .
C105 C100 C63 118.23(17) .
C100 C101 C102 121.19(18) .
C100 C101 H101 119.4 .
C102 C101 H101 119.4 .
C103 C102 C101 118.81(18) .
C103 C102 C106 120.65(18) .
C101 C102 C106 120.41(18) .
C102 C103 C104 120.81(18) .
C102 C103 H103 119.6 .
C104 C103 H103 119.6 .
C105 C104 C103 118.89(18) .
C105 C104 C112 120.01(18) .
C103 C104 C112 121.09(18) .
C104 C105 C100 121.27(18) .
C104 C105 H105 119.4 .
C100 C105 H105 119.4 .
C111 C106 C107 118.39(19) .
C111 C106 C102 121.57(19) .
C107 C106 C102 120.03(18) .
C108 C107 C106 120.8(2) .
C108 C107 H107 119.6 .
C106 C107 H107 119.6 .
C109 C108 C107 120.2(2) .
C109 C108 H108 119.9 .
C107 C108 H108 119.9 .
C108 C109 C110 119.7(2) .
C108 C109 H109 120.1 .
C110 C109 H109 120.1 .
C109 C110 C111 120.3(2) .
C109 C110 H110 119.8 .
C111 C110 H110 119.8 .
C110 C111 C106 120.6(2) .
C110 C111 H111 119.7 .
C106 C111 H111 119.7 .
C113 C112 C117 118.2(2) .
C113 C112 C104 121.12(19) .
C117 C112 C104 120.68(19) .
C114 C113 C112 121.0(2) .
C114 C113 H113 119.5 .
C112 C113 H113 119.5 .
C115 C114 C113 120.2(2) .
C115 C114 H114 119.9 .
C113 C114 H114 119.9 .
C114 C115 C116 119.9(2) .
C114 C115 H115 120.0 .
C116 C115 H115 120.0 .
C115 C116 C117 120.0(2) .
C115 C116 H116 120.0 .
C117 C116 H116 120.0 .
C116 C117 C112 120.6(2) .
C116 C117 H117 119.7 .
C112 C117 H117 119.7 .
C119 C118 C120 118.64(19) .
C119 C118 C61 119.86(18) .
C120 C118 C61 121.49(19) .
C120 C119 C118 120.8(2) 2_756
C120 C119 H119 119.6 2_756
C118 C119 H119 119.6 .
C119 C120 C118 120.5(2) 2_756
C119 C120 H120 119.7 2_756
C118 C120 H120 119.7 .

loop_
_geom_bond_atom_site_label_1
_geom_bond_atom_site_label_2
_geom_bond_distance
_geom_bond_site_symmetry_2
C1S C2S 1.5483(11) .
C1S H1S1 0.9800 .
C1S H1S2 0.9800 .
C1S H1S3 0.9800 .
C2S O1S 1.180(4) .
C2S O2S 1.335(5) .
O2S C3S 1.445(5) .
C3S C4S 1.5491(10) .
C3S H3S1 0.9900 .
C3S H3S2 0.9900 .
C4S H4S1 0.9800 .
C4S H4S2 0.9800 .
C4S H4S3 0.9800 .
C1SA C2SA 1.5500(11) .
C1SA H1S4 0.9800 .
C1SA H1S5 0.9800 .
C1SA H1S6 0.9800 .
C2SA O1SA 1.17(2) .
C2SA O2SA 1.369(15) .
O2SA C3SA 1.366(14) .
C3SA C4SA 1.5501(11) .
C3SA H3S3 0.9900 .
C3SA H3S4 0.9900 .
C4SA H4S4 0.9800 .
C4SA H4S5 0.9800 .
C4SA H4S6 0.9800 .
C1 C2 1.197(3) .
C2 C3 1.481(3) .
C3 C4 1.550(3) .
C3 C40 1.550(3) .
C3 C22 1.552(3) .
C4 C5 1.385(3) .
C4 C9 1.398(3) .
C5 C6 1.400(3) .
C5 H5 0.9500 .
C6 C7 1.394(3) .
C6 C16 1.488(3) .
C7 C8 1.400(3) .
C7 H7 0.9500 .
C8 C9 1.394(3) .
C8 C10 1.495(3) .
C9 H9 0.9500 .
C10 C11 1.390(3) .
C10 C15 1.393(3) .
C11 C12 1.388(3) .
C11 H11 0.9500 .
C12 C13 1.376(3) .
C12 H12 0.9500 .
C13 C14 1.383(3) .
C13 H13 0.9500 .
C14 C15 1.394(3) .
C14 H14 0.9500 .
C15 H15 0.9500 .
C16 C21 1.392(3) .
C16 C17 1.398(3) .
C17 C18 1.385(3) .
C17 H17 0.9500 .
C18 C19 1.387(3) .
C18 H18 0.9500 .
C19 C20 1.384(3) .
C19 H19 0.9500 .
C20 C21 1.396(3) .
C20 H20 0.9500 .
C21 H21 0.9500 .
C22 C23 1.388(3) .
C22 C27 1.394(3) .
C23 C24 1.404(3) .
C23 H23 0.9500 .
C24 C25 1.393(3) .
C24 C34 1.489(3) .
C25 C26 1.398(3) .
C25 H25 0.9500 .
C26 C27 1.389(3) .
C26 C28 1.492(3) .
C27 H27 0.9500 .
C28 C33 1.388(4) .
C28 C29 1.400(4) .
C29 C30 1.379(4) .
C29 H29 0.9500 .
C30 C31 1.373(5) .
C30 H30 0.9500 .
C31 C32 1.383(5) .
C31 H31 0.9500 .
C32 C33 1.387(3) .
C32 H32 0.9500 .
C33 H33 0.9500 .
C34 C39 1.387(3) .
C34 C35 1.398(3) .
C35 C36 1.390(3) .
C35 H35 0.9500 .
C36 C37 1.369(4) .
C36 H36 0.9500 .
C37 C38 1.380(4) .
C37 H37 0.9500 .
C38 C39 1.389(3) .
C38 H38 0.9500 .
C39 H39 0.9500 .
C40 C41 1.389(3) .
C40 C45 1.388(3) .
C41 C42 1.395(3) .
C41 H41 0.9500 .
C42 C43 1.392(3) .
C42 C51 1.487(3) .
C43 C44 1.392(3) .
C43 H43 0.9500 .
C44 C45 1.399(3) .
C44 C52 1.487(3) .
C45 H45 0.9500 .
C46 C47 1.389(3) .
C46 C51 1.395(3) .
C46 H46 0.9500 .
C47 C48 1.376(4) .
C47 H47 0.9500 .
C48 C49 1.389(4) .
C48 H48 0.9500 .
C49 C50 1.382(3) .
C49 H49 0.9500 .
C50 C51 1.399(3) .
C50 H50 0.9500 .
C52 C57 1.392(3) .
C52 C53 1.396(3) .
C53 C54 1.384(3) .
C53 H53 0.9500 .
C54 C55 1.376(3) .
C54 H54 0.9500 .
C55 C56 1.386(3) .
C55 H55 0.9500 .
C56 C57 1.384(3) .
C56 H56 0.9500 .
C57 H57 0.9500 .
C58 C60 1.391(3) .
C58 C59 1.394(3) .
C59 C60 1.382(3) 2_455
C59 H59 0.9500 .
C60 C59 1.382(3) 2_455
C60 H60 0.9500 .
C61 C62 1.194(3) .
C62 C63 1.481(3) .
C63 C64 1.544(3) .
C63 C100 1.544(3) .
C63 C82 1.552(3) .
C64 C65 1.388(3) .
C64 C69 1.396(3) .
C65 C66 1.400(3) .
C65 H65 0.9500 .
C66 C67 1.391(3) .
C66 C70 1.491(6) .
C66 C70A 1.522(5) .
C67 C68 1.395(3) .
C67 H67 0.9500 .
C68 C69 1.395(3) .
C68 C76 1.520(3) .
C68 C76A 1.542(3) .
C69 H69 0.9500 .
C82 C87 1.385(3) .
C82 C83 1.389(3) .
C83 C84 1.401(3) .
C83 H83 0.9500 .
C84 C85 1.395(4) .
C84 C88A 1.460(7) .
C84 C88 1.597(8) .
C85 C86 1.391(4) .
C85 H85 0.9500 .
C86 C87 1.394(3) .
C86 C94A 1.418(6) .
C86 C94 1.606(6) .
C87 H87 0.9500 .
C70 C71 1.3900 .
C70 C75 1.3900 .
C71 C72 1.3900 .
C71 H71 0.9500 .
C72 C73 1.3900 .
C72 H72 0.9500 .
C73 C74 1.3900 .
C73 H73 0.9500 .
C74 C75 1.3900 .
C74 H74 0.9500 .
C75 H75 0.9500 .
C76 C77 1.3900 .
C76 C81 1.3900 .
C77 C78 1.3900 .
C77 H77 0.9500 .
C78 C79 1.3900 .
C78 H78 0.9500 .
C79 C80 1.3900 .
C79 H79 0.9500 .
C80 C81 1.3900 .
C80 H80 0.9500 .
C81 H81 0.9500 .
C88 C89 1.3900 .
C88 C93 1.3900 .
C89 C90 1.3900 .
C89 H89 0.9500 .
C90 C91 1.3900 .
C90 H90 0.9500 .
C91 C92 1.3900 .
C91 H91 0.9500 .
C92 C93 1.3900 .
C92 H92 0.9500 .
C93 H93 0.9500 .
C94 C95 1.3900 .
C94 C99 1.3900 .
C95 C96 1.3900 .
C95 H95 0.9500 .
C96 C97 1.3900 .
C96 H96 0.9500 .
C97 C98 1.3900 .
C97 H97 0.9500 .
C98 C99 1.3900 .
C98 H98 0.9500 .
C99 H99 0.9500 .
C9S C10S 1.5492(11) .
C9S H9S1 0.9800 .
C9S H9S2 0.9800 .
C9S H9S3 0.9800 .
C10S O5S 1.215(11) .
C10S O6S 1.330(11) .
O6S C11S 1.353(10) .
C11S C12S 1.5505(11) .
C11S H11A 0.9900 .
C11S H11B 0.9900 .
C12S H12A 0.9800 .
C12S H12B 0.9800 .
C12S H12C 0.9800 .
C70A C71A 1.3900 .
C70A C75A 1.3900 .
C71A C72A 1.3900 .
C71A H71A 0.9500 .
C72A C73A 1.3900 .
C72A H72A 0.9500 .
C73A C74A 1.3900 .
C73A H73A 0.9500 .
C74A C75A 1.3900 .
C74A H74A 0.9500 .
C75A H75A 0.9500 .
C76A C77A 1.3900 .
C76A C81A 1.3900 .
C77A C78A 1.3900 .
C77A H77A 0.9500 .
C78A C79A 1.3900 .
C78A H78A 0.9500 .
C79A C80A 1.3900 .
C79A H79A 0.9500 .
C80A C81A 1.3900 .
C80A H80A 0.9500 .
C81A H81A 0.9500 .
C88A C89A 1.3900 .
C88A C93A 1.3900 .
C89A C90A 1.3900 .
C89A H89A 0.9500 .
C90A C91A 1.3900 .
C90A H90A 0.9500 .
C91A C92A 1.3900 .
C91A H91A 0.9500 .
C92A C93A 1.3900 .
C92A H92A 0.9500 .
C93A H93A 0.9500 .
C94A C95A 1.3900 .
C94A C99A 1.3900 .
C95A C96A 1.3900 .
C95A H95A 0.9500 .
C96A C97A 1.3900 .
C96A H96A 0.9500 .
C97A C98A 1.3900 .
C97A H97A 0.9500 .
C98A C99A 1.3900 .
C98A H98A 0.9500 .
C99A H99A 0.9500 .
C5S C6S 1.5492(11) .
C5S H5S1 0.9800 .
C5S H5S2 0.9800 .
C5S H5S3 0.9800 .
C6S O3S 1.175(7) .
C6S O4S 1.330(8) .
O4S C7S 1.435(10) .
C7S C8S 1.5498(11) .
C7S H7S1 0.9900 .
C7S H7S2 0.9900 .
C8S H8S1 0.9800 .
C8S H8S2 0.9800 .
C8S H8S3 0.9800 .
C100 C101 1.379(3) .
C100 C105 1.398(3) .
C101 C102 1.400(3) .
C101 H101 0.9500 .
C102 C103 1.395(3) .
C102 C106 1.486(3) .
C103 C104 1.396(3) .
C103 H103 0.9500 .
C104 C105 1.386(3) .
C104 C112 1.485(3) .
C105 H105 0.9500 .
C106 C111 1.393(3) .
C106 C107 1.396(3) .
C107 C108 1.386(3) .
C107 H107 0.9500 .
C108 C109 1.378(3) .
C108 H108 0.9500 .
C109 C110 1.384(3) .
C109 H109 0.9500 .
C110 C111 1.387(3) .
C110 H110 0.9500 .
C111 H111 0.9500 .
C112 C113 1.394(3) .
C112 C117 1.396(3) .
C113 C114 1.385(3) .
C113 H113 0.9500 .
C114 C115 1.379(3) .
C114 H114 0.9500 .
C115 C116 1.382(3) .
C115 H115 0.9500 .
C116 C117 1.392(3) .
C116 H116 0.9500 .
C117 H117 0.9500 .
C118 C119 1.389(3) .
C118 C120 1.401(3) .
C119 C120 1.380(3) 2_756
C119 H119 0.9500 .
C120 C119 1.380(3) 2_756
C120 H120 0.9500 .

loop_
_geom_torsion_atom_site_label_1
_geom_torsion_atom_site_label_2
_geom_torsion_atom_site_label_3
_geom_torsion_atom_site_label_4
_geom_torsion
_geom_torsion_site_symmetry_4
O1S C2S O2S C3S 3.6(6) .
C1S C2S O2S C3S -175.6(3) .
C2S O2S C3S C4S 177.5(3) .
O1SA C2SA O2SA C3SA -4(4) .
C1SA C2SA O2SA C3SA -172(3) .
C2SA O2SA C3SA C4SA 179(2) .
C2 C3 C4 C5 -128.21(19) .
C40 C3 C4 C5 112.62(19) .
C22 C3 C4 C5 -11.7(2) .
C2 C3 C4 C9 48.3(2) .
C40 C3 C4 C9 -70.9(2) .
C22 C3 C4 C9 164.79(17) .
C9 C4 C5 C6 -1.0(3) .
C3 C4 C5 C6 175.47(17) .
C4 C5 C6 C7 1.3(3) .
C4 C5 C6 C16 -172.20(17) .
C5 C6 C7 C8 -1.1(3) .
C16 C6 C7 C8 172.19(18) .
C6 C7 C8 C9 0.8(3) .
C6 C7 C8 C10 -175.78(18) .
C7 C8 C9 C4 -0.5(3) .
C10 C8 C9 C4 176.03(18) .
C5 C4 C9 C8 0.6(3) .
C3 C4 C9 C8 -175.96(17) .
C9 C8 C10 C11 148.2(2) .
C7 C8 C10 C11 -35.3(3) .
C9 C8 C10 C15 -33.8(3) .
C7 C8 C10 C15 142.6(2) .
C15 C10 C11 C12 -0.5(3) .
C8 C10 C11 C12 177.5(2) .
C10 C11 C12 C13 -0.1(4) .
C11 C12 C13 C14 0.4(4) .
C12 C13 C14 C15 -0.1(4) .
C11 C10 C15 C14 0.9(3) .
C8 C10 C15 C14 -177.2(2) .
C13 C14 C15 C10 -0.6(4) .
C7 C6 C16 C21 49.4(3) .
C5 C6 C16 C21 -137.3(2) .
C7 C6 C16 C17 -128.1(2) .
C5 C6 C16 C17 45.2(3) .
C21 C16 C17 C18 -0.1(3) .
C6 C16 C17 C18 177.45(18) .
C16 C17 C18 C19 0.9(3) .
C17 C18 C19 C20 -1.2(3) .
C18 C19 C20 C21 0.7(3) .
C17 C16 C21 C20 -0.4(3) .
C6 C16 C21 C20 -177.90(18) .
C19 C20 C21 C16 0.1(3) .
C2 C3 C22 C23 -145.96(19) .
C4 C3 C22 C23 98.7(2) .
C40 C3 C22 C23 -25.5(3) .
C2 C3 C22 C27 39.1(2) .
C4 C3 C22 C27 -76.2(2) .
C40 C3 C22 C27 159.58(17) .
C27 C22 C23 C24 1.0(3) .
C3 C22 C23 C24 -173.84(18) .
C22 C23 C24 C25 0.0(3) .
C22 C23 C24 C34 178.62(19) .
C23 C24 C25 C26 -0.7(3) .
C34 C24 C25 C26 -179.3(2) .
C24 C25 C26 C27 0.4(3) .
C24 C25 C26 C28 178.4(2) .
C25 C26 C27 C22 0.7(3) .
C28 C26 C27 C22 -177.36(19) .
C23 C22 C27 C26 -1.4(3) .
C3 C22 C27 C26 173.65(18) .
C27 C26 C28 C33 -47.4(3) .
C25 C26 C28 C33 134.6(2) .
C27 C26 C28 C29 130.9(2) .
C25 C26 C28 C29 -47.1(3) .
C33 C28 C29 C30 1.2(4) .
C26 C28 C29 C30 -177.2(2) .
C28 C29 C30 C31 -0.8(4) .
C29 C30 C31 C32 -0.2(4) .
C30 C31 C32 C33 0.7(4) .
C31 C32 C33 C28 -0.3(4) .
C29 C28 C33 C32 -0.6(4) .
C26 C28 C33 C32 177.7(2) .
C25 C24 C34 C39 141.9(2) .
C23 C24 C34 C39 -36.6(3) .
C25 C24 C34 C35 -36.7(3) .
C23 C24 C34 C35 144.7(2) .
C39 C34 C35 C36 0.8(3) .
C24 C34 C35 C36 179.5(2) .
C34 C35 C36 C37 -1.0(4) .
C35 C36 C37 C38 0.2(4) .
C36 C37 C38 C39 0.7(5) .
C35 C34 C39 C38 0.1(4) .
C24 C34 C39 C38 -178.6(2) .
C37 C38 C39 C34 -0.8(5) .
C2 C3 C40 C41 31.4(2) .
C4 C3 C40 C41 148.50(17) .
C22 C3 C40 C41 -88.1(2) .
C2 C3 C40 C45 -151.74(17) .
C4 C3 C40 C45 -34.6(2) .
C22 C3 C40 C45 88.7(2) .
C45 C40 C41 C42 1.1(3) .
C3 C40 C41 C42 178.06(17) .
C40 C41 C42 C43 0.0(3) .
C40 C41 C42 C51 -176.70(17) .
C41 C42 C43 C44 -1.4(3) .
C51 C42 C43 C44 175.24(18) .
C42 C43 C44 C45 1.7(3) .
C42 C43 C44 C52 -176.79(18) .
C41 C40 C45 C44 -0.8(3) .
C3 C40 C45 C44 -177.69(17) .
C43 C44 C45 C40 -0.5(3) .
C52 C44 C45 C40 177.87(18) .
C51 C46 C47 C48 -0.8(4) .
C46 C47 C48 C49 2.9(4) .
C47 C48 C49 C50 -2.1(4) .
C48 C49 C50 C51 -0.8(4) .
C47 C46 C51 C50 -2.0(3) .
C47 C46 C51 C42 174.6(2) .
C49 C50 C51 C46 2.8(3) .
C49 C50 C51 C42 -173.8(2) .
C43 C42 C51 C46 140.7(2) .
C41 C42 C51 C46 -42.7(3) .
C43 C42 C51 C50 -42.7(3) .
C41 C42 C51 C50 133.8(2) .
C43 C44 C52 C57 134.1(2) .
C45 C44 C52 C57 -44.4(3) .
C43 C44 C52 C53 -42.5(3) .
C45 C44 C52 C53 139.1(2) .
C57 C52 C53 C54 -0.8(3) .
C44 C52 C53 C54 175.9(2) .
C52 C53 C54 C55 0.1(3) .
C53 C54 C55 C56 1.0(4) .
C54 C55 C56 C57 -1.3(4) .
C55 C56 C57 C52 0.6(4) .
C53 C52 C57 C56 0.5(4) .
C44 C52 C57 C56 -176.2(2) .
C60 C58 C59 C60 0.6(4) 2_455
C1 C58 C59 C60 -178.7(2) 2_455
C59 C58 C60 C59 -0.6(4) 2_455
C1 C58 C60 C59 178.7(2) 2_455
C62 C63 C64 C65 129.10(19) .
C100 C63 C64 C65 -112.9(2) .
C82 C63 C64 C65 11.1(2) .
C62 C63 C64 C69 -50.8(2) .
C100 C63 C64 C69 67.2(2) .
C82 C63 C64 C69 -168.76(17) .
C69 C64 C65 C66 -1.6(3) .
C63 C64 C65 C66 178.46(18) .
C64 C65 C66 C67 -1.0(3) .
C64 C65 C66 C70 170.6(4) .
C64 C65 C66 C70A -176.8(4) .
C65 C66 C67 C68 3.0(3) .
C70 C66 C67 C68 -168.9(4) .
C70A C66 C67 C68 178.6(4) .
C66 C67 C68 C69 -2.2(3) .
C66 C67 C68 C76 165.3(3) .
C66 C67 C68 C76A -171.6(3) .
C67 C68 C69 C64 -0.5(3) .
C76 C68 C69 C64 -167.8(3) .
C76A C68 C69 C64 168.8(3) .
C65 C64 C69 C68 2.4(3) .
C63 C64 C69 C68 -177.68(19) .
C62 C63 C82 C87 -36.3(2) .
C64 C63 C82 C87 81.8(2) .
C100 C63 C82 C87 -153.50(18) .
C62 C63 C82 C83 146.71(19) .
C64 C63 C82 C83 -95.2(2) .
C100 C63 C82 C83 29.5(3) .
C87 C82 C83 C84 -1.1(3) .
C63 C82 C83 C84 175.8(2) .
C82 C83 C84 C85 0.4(4) .
C82 C83 C84 C88A 171.1(6) .
C82 C83 C84 C88 -175.1(5) .
C83 C84 C85 C86 0.9(4) .
C88A C84 C85 C86 -171.0(6) .
C88 C84 C85 C86 175.9(6) .
C84 C85 C86 C87 -1.3(4) .
C84 C85 C86 C94A -174.2(5) .
C84 C85 C86 C94 171.0(5) .
C83 C82 C87 C86 0.7(3) .
C63 C82 C87 C86 -176.4(2) .
C85 C86 C87 C82 0.5(4) .
C94A C86 C87 C82 172.8(5) .
C94 C86 C87 C82 -172.7(4) .
C67 C66 C70 C71 -55.3(4) .
C65 C66 C70 C71 133.1(3) .
C70A C66 C70 C71 54(4) .
C67 C66 C70 C75 125.7(4) .
C65 C66 C70 C75 -45.9(7) .
C70A C66 C70 C75 -125(4) .
C75 C70 C71 C72 0.0 .
C66 C70 C71 C72 -179.0(6) .
C70 C71 C72 C73 0.0 .
C71 C72 C73 C74 0.0 .
C72 C73 C74 C75 0.0 .
C73 C74 C75 C70 0.0 .
C71 C70 C75 C74 0.0 .
C66 C70 C75 C74 179.0(6) .
C69 C68 C76 C77 -32.8(4) .
C67 C68 C76 C77 160.1(2) .
C76A C68 C76 C77 62.3(8) .
C69 C68 C76 C81 153.1(2) .
C67 C68 C76 C81 -14.1(4) .
C76A C68 C76 C81 -111.9(9) .
C81 C76 C77 C78 0.0 .
C68 C76 C77 C78 -174.3(4) .
C76 C77 C78 C79 0.0 .
C77 C78 C79 C80 0.0 .
C78 C79 C80 C81 0.0 .
C79 C80 C81 C76 0.0 .
C77 C76 C81 C80 0.0 .
C68 C76 C81 C80 174.1(4) .
C85 C84 C88 C89 -150.9(6) .
C83 C84 C88 C89 24.2(9) .
C88A C84 C88 C89 160(4) .
C85 C84 C88 C93 29.3(9) .
C83 C84 C88 C93 -155.6(5) .
C88A C84 C88 C93 -20(3) .
C93 C88 C89 C90 0.0 .
C84 C88 C89 C90 -179.8(10) .
C88 C89 C90 C91 0.0 .
C89 C90 C91 C92 0.0 .
C90 C91 C92 C93 0.0 .
C91 C92 C93 C88 0.0 .
C89 C88 C93 C92 0.0 .
C84 C88 C93 C92 179.8(9) .
C85 C86 C94 C95 -136.7(5) .
C87 C86 C94 C95 35.8(7) .
C94A C86 C94 C95 168(4) .
C85 C86 C94 C99 47.5(7) .
C87 C86 C94 C99 -139.9(4) .
C94A C86 C94 C99 -7(3) .
C99 C94 C95 C96 0.0 .
C86 C94 C95 C96 -175.5(9) .
C94 C95 C96 C97 0.0 .
C95 C96 C97 C98 0.0 .
C96 C97 C98 C99 0.0 .
C97 C98 C99 C94 0.0 .
C95 C94 C99 C98 0.0 .
C86 C94 C99 C98 176.0(8) .
O5S C10S O6S C11S -2.9(17) .
C9S C10S O6S C11S -174.6(9) .
C10S O6S C11S C12S 86.8(14) .
C67 C66 C70A C71A -37.9(5) .
C65 C66 C70A C71A 137.8(3) .
C70 C66 C70A C71A -115(4) .
C67 C66 C70A C75A 136.4(5) .
C65 C66 C70A C75A -47.9(7) .
C70 C66 C70A C75A 60(3) .
C75A C70A C71A C72A 0.0 .
C66 C70A C71A C72A 174.3(6) .
C70A C71A C72A C73A 0.0 .
C71A C72A C73A C74A 0.0 .
C72A C73A C74A C75A 0.0 .
C73A C74A C75A C70A 0.0 .
C71A C70A C75A C74A 0.0 .
C66 C70A C75A C74A -174.3(7) .
C69 C68 C76A C77A -18.6(3) .
C67 C68 C76A C77A 150.5(2) .
C76 C68 C76A C77A -115.7(9) .
C69 C68 C76A C81A 158.4(2) .
C67 C68 C76A C81A -32.5(4) .
C76 C68 C76A C81A 61.3(8) .
C81A C76A C77A C78A 0.0 .
C68 C76A C77A C78A 177.0(3) .
C76A C77A C78A C79A 0.0 .
C77A C78A C79A C80A 0.0 .
C78A C79A C80A C81A 0.0 .
C79A C80A C81A C76A 0.0 .
C77A C76A C81A C80A 0.0 .
C68 C76A C81A C80A -177.1(3) .
C85 C84 C88A C89A -150.4(5) .
C83 C84 C88A C89A 38.5(8) .
C88 C84 C88A C89A -13(3) .
C85 C84 C88A C93A 25.7(9) .
C83 C84 C88A C93A -145.3(6) .
C88 C84 C88A C93A 163(4) .
C93A C88A C89A C90A 0.0 .
C84 C88A C89A C90A 176.4(9) .
C88A C89A C90A C91A 0.0 .
C89A C90A C91A C92A 0.0 .
C90A C91A C92A C93A 0.0 .
C91A C92A C93A C88A 0.0 .
C89A C88A C93A C92A 0.0 .
C84 C88A C93A C92A -175.9(11) .
C85 C86 C94A C95A -135.6(4) .
C87 C86 C94A C95A 52.0(8) .
C94 C86 C94A C95A -3(3) .
C85 C86 C94A C99A 44.2(8) .
C87 C86 C94A C99A -128.2(5) .
C94 C86 C94A C99A 177(4) .
C99A C94A C95A C96A 0.0 .
C86 C94A C95A C96A 179.9(9) .
C94A C95A C96A C97A 0.0 .
C95A C96A C97A C98A 0.0 .
C96A C97A C98A C99A 0.0 .
C97A C98A C99A C94A 0.0 .
C95A C94A C99A C98A 0.0 .
C86 C94A C99A C98A -179.8(10) .
O3S C6S O4S C7S 2.6(13) .
C5S C6S O4S C7S 177.4(8) .
C6S O4S C7S C8S -95.0(13) .
C62 C63 C100 C101 131.41(19) .
C64 C63 C100 C101 13.0(2) .
C82 C63 C100 C101 -111.2(2) .
C62 C63 C100 C105 -49.3(2) .
C64 C63 C100 C105 -167.67(16) .
C82 C63 C100 C105 68.2(2) .
C105 C100 C101 C102 0.5(3) .
C63 C100 C101 C102 179.78(17) .
C100 C101 C102 C103 -2.3(3) .
C100 C101 C102 C106 173.79(17) .
C101 C102 C103 C104 2.6(3) .
C106 C102 C103 C104 -173.40(18) .
C102 C103 C104 C105 -1.2(3) .
C102 C103 C104 C112 177.39(18) .
C103 C104 C105 C100 -0.6(3) .
C112 C104 C105 C100 -179.26(17) .
C101 C100 C105 C104 1.0(3) .
C63 C100 C105 C104 -178.34(17) .
C103 C102 C106 C111 -43.7(3) .
C101 C102 C106 C111 140.3(2) .
C103 C102 C106 C107 134.5(2) .
C101 C102 C106 C107 -41.5(3) .
C111 C106 C107 C108 0.9(3) .
C102 C106 C107 C108 -177.3(2) .
C106 C107 C108 C109 -0.5(3) .
C107 C108 C109 C110 -0.3(3) .
C108 C109 C110 C111 0.6(3) .
C109 C110 C111 C106 -0.2(3) .
C107 C106 C111 C110 -0.6(3) .
C102 C106 C111 C110 177.65(19) .
C105 C104 C112 C113 -132.3(2) .
C103 C104 C112 C113 49.1(3) .
C105 C104 C112 C117 47.6(3) .
C103 C104 C112 C117 -131.0(2) .
C117 C112 C113 C114 -1.9(3) .
C104 C112 C113 C114 177.99(19) .
C112 C113 C114 C115 0.7(3) .
C113 C114 C115 C116 1.1(3) .
C114 C115 C116 C117 -1.6(3) .
C115 C116 C117 C112 0.4(3) .
C113 C112 C117 C116 1.3(3) .
C104 C112 C117 C116 -178.55(19) .
C120 C118 C119 C120 0.5(4) 2_756
C61 C118 C119 C120 179.1(2) 2_756
C119 C118 C120 C119 -0.5(4) 2_756
C61 C118 C120 C119 -179.0(2) 2_756
